data_7018191
loop_
_publ_author_name
'Eichh\"ofer, Andreas'
'Jiang, Jijun'
'Lebedkin, Sergei'
'Fenske, Dieter'
'McDonald, Daniel G.'
'Corrigan, John F.'
'Su, Cheng-Yong'

_publ_section_title
;
 A ternary Cu-Sn-S cluster
 complex-(NBu(4))[Cu(19)S(28)(SnPh)(12)(PEt(2)Ph)(3)].
;
_journal_issue 11
_journal_name_full 'Dalton transactions (Cambridge, England : 2003)'
_journal_page_first 3321
_journal_page_last 3327
_journal_paper_doi 10.1039/c2dt11840h
_journal_volume 41
_journal_year 2012
_chemical_formula_moiety '[Li(C4H8O)4][Cu19(SnC6H5)12S28(P(C2H5)2C6H5)3]'
_chemical_formula_sum 'C122 H147 Cu19 Li O5 P3 S28 Sn12'
_chemical_formula_weight 5322.47
_chemical_name_systematic
;
?
;
_space_group_IT_number 14
_symmetry_cell_setting monoclinic
_symmetry_space_group_name_Hall '-P 2yn'
_symmetry_space_group_name_H-M 'P 1 21/n 1'
_atom_sites_solution_hydrogens geom
_atom_sites_solution_primary direct
_atom_sites_solution_secondary difmap
_audit_creation_method SHELXL-97
_cell_angle_alpha 90.00
_cell_angle_beta 93.33(3)
_cell_angle_gamma 90.00
_cell_formula_units_Z 4
_cell_length_a 17.333(4)
_cell_length_b 29.580(6)
_cell_length_c 34.687(7)
_cell_measurement_reflns_used 145678
_cell_measurement_temperature 180(2)
_cell_measurement_theta_max 25.66
_cell_measurement_theta_min 1.18
_cell_volume 17754(7)
_computing_cell_refinement 'STOE X-AREA'
_computing_data_collection 'STOE X-AREA'
_computing_data_reduction 'STOE X-RED'
_computing_molecular_graphics DIAMOND
_computing_structure_refinement 'SHELXL-97 (Sheldrick, 1997)'
_computing_structure_solution 'SHELXS-97 (Sheldrick, 1990)'
_diffrn_ambient_temperature 180(2)
_diffrn_detector_area_resol_mean 6.67
_diffrn_measured_fraction_theta_full 0.993
_diffrn_measured_fraction_theta_max 0.993
_diffrn_measurement_device_type 'STOE IPDS 2'
_diffrn_measurement_method 'rotation method'
_diffrn_radiation_monochromator graphite
_diffrn_radiation_source 'fine-focus sealed tube'
_diffrn_radiation_type MoK\a
_diffrn_radiation_wavelength 0.71073
_diffrn_reflns_av_R_equivalents 0.0315
_diffrn_reflns_av_sigmaI/netI 0.0245
_diffrn_reflns_limit_h_max 20
_diffrn_reflns_limit_h_min -19
_diffrn_reflns_limit_k_max 35
_diffrn_reflns_limit_k_min -35
_diffrn_reflns_limit_l_max 41
_diffrn_reflns_limit_l_min -41
_diffrn_reflns_number 115868
_diffrn_reflns_theta_full 25.12
_diffrn_reflns_theta_max 25.12
_diffrn_reflns_theta_min 1.18
_exptl_absorpt_coefficient_mu 4.270
_exptl_absorpt_correction_T_max 0.5622
_exptl_absorpt_correction_T_min 0.3508
_exptl_absorpt_correction_type integration
_exptl_absorpt_process_details XRED32
_exptl_crystal_colour 'yellow orange'
_exptl_crystal_density_diffrn 1.991
_exptl_crystal_density_method 'not measured'
_exptl_crystal_description Blocks
_exptl_crystal_F_000 10264
_exptl_crystal_size_max 0.250
_exptl_crystal_size_mid 0.217
_exptl_crystal_size_min 0.150
_refine_diff_density_max 1.302
_refine_diff_density_min -0.988
_refine_diff_density_rms 0.124
_refine_ls_extinction_method none
_refine_ls_goodness_of_fit_ref 0.981
_refine_ls_hydrogen_treatment constr
_refine_ls_matrix_type full
_refine_ls_number_parameters 1321
_refine_ls_number_reflns 31482
_refine_ls_number_restraints 0
_refine_ls_restrained_S_all 0.981
_refine_ls_R_factor_all 0.0502
_refine_ls_R_factor_gt 0.0399
_refine_ls_shift/su_max 0.004
_refine_ls_shift/su_mean 0.000
_refine_ls_structure_factor_coef Fsqd
_refine_ls_weighting_details 'calc w=1/[\s^2^(Fo^2^)+(0.1000P)^2^+0.0000P] where P=(Fo^2^+2Fc^2^)/3'
_refine_ls_weighting_scheme calc
_refine_ls_wR_factor_gt 0.1202
_refine_ls_wR_factor_ref 0.1276
_reflns_number_gt 26578
_reflns_number_total 31482
_reflns_threshold_expression >2sigma(I)
_cod_data_source_file c2dt11840h.txt
_cod_data_source_block 1
_cod_original_cell_volume 17754(6)
_cod_original_sg_symbol_H-M 'P 21/n'
_cod_database_code 7018191

loop_
_symmetry_equiv_pos_as_xyz
'x, y, z'
'-x+1/2, y+1/2, -z+1/2'
'-x, -y, -z'
'x-1/2, -y-1/2, z-1/2'

loop_
_atom_site_label
_atom_site_type_symbol
_atom_site_fract_x
_atom_site_fract_y
_atom_site_fract_z
_atom_site_U_iso_or_equiv
_atom_site_adp_type
_atom_site_occupancy
_atom_site_symmetry_multiplicity
_atom_site_calc_flag
_atom_site_refinement_flags
_atom_site_disorder_assembly
_atom_site_disorder_group
Sn1 Sn 0.83031(2) -0.400337(16) 1.025963(12) 0.04959(10) Uani 1 1 d . B .
Sn2 Sn 0.99918(2) -0.321545(18) 1.022288(14) 0.05777(12) Uani 1 1 d . . .
Sn3 Sn 0.71250(2) -0.060165(13) 1.081007(12) 0.04627(10) Uani 1 1 d . . .
Sn4 Sn 0.92028(2) -0.088733(15) 1.085434(14) 0.05445(12) Uani 1 1 d . . .
Sn5 Sn 1.10856(2) -0.265203(15) 1.112292(14) 0.05098(11) Uani 1 1 d . . .
Sn6 Sn 1.03248(2) -0.277124(14) 1.210306(12) 0.04552(10) Uani 1 1 d . . .
Sn7 Sn 0.52938(2) -0.373010(13) 1.121752(12) 0.04162(9) Uani 1 1 d . . .
Sn8 Sn 0.64320(2) -0.376615(13) 1.216424(11) 0.04339(9) Uani 1 1 d . . .
Sn9 Sn 0.67830(2) -0.152785(14) 1.239708(13) 0.04855(10) Uani 1 1 d . B .
Sn10 Sn 0.70643(2) -0.269199(15) 1.277623(12) 0.04839(10) Uani 1 1 d . L .
Sn11 Sn 0.59039(2) -0.242391(13) 0.977830(11) 0.04319(9) Uani 1 1 d . . .
Sn12 Sn 0.55220(2) -0.138086(13) 1.033577(12) 0.04524(10) Uani 1 1 d . . .
Cu1 Cu 0.83648(4) -0.29445(3) 1.07898(2) 0.05167(18) Uani 1 1 d . . .
Cu2 Cu 0.78359(4) -0.16700(2) 1.11114(2) 0.04815(17) Uani 1 1 d . . .
Cu3 Cu 0.91138(4) -0.24545(3) 1.13307(2) 0.04915(17) Uani 1 1 d . B .
Cu4 Cu 0.69428(4) -0.29950(2) 1.14003(2) 0.04644(16) Uani 1 1 d . . .
Cu5 Cu 0.76041(4) -0.23529(2) 1.18478(2) 0.04771(17) Uani 1 1 d . B .
Cu6 Cu 0.68561(4) -0.22222(2) 1.07336(2) 0.04658(16) Uani 1 1 d . B .
Cu7 Cu 0.72619(4) -0.38101(2) 1.10747(2) 0.04547(16) Uani 1 1 d . B .
Cu8 Cu 0.97297(4) -0.36911(3) 1.12446(2) 0.05227(18) Uani 1 1 d . . .
Cu9 Cu 0.92507(4) -0.21386(3) 1.06298(2) 0.05429(19) Uani 1 1 d . B .
Cu10 Cu 0.76833(5) -0.29170(3) 1.00630(2) 0.05125(18) Uani 1 1 d . B .
Cu11 Cu 0.83121(5) -0.11596(3) 1.17506(2) 0.05444(19) Uani 1 1 d . B .
Cu12 Cu 0.63769(4) -0.16584(2) 1.13195(2) 0.04625(16) Uani 1 1 d . B .
Cu13 Cu 0.76527(5) -0.15065(3) 1.00166(2) 0.05293(18) Uani 1 1 d . . .
Cu14 Cu 0.97939(5) -0.16912(3) 1.16656(3) 0.05496(19) Uani 1 1 d . . .
Cu15 Cu 0.82600(4) -0.31413(2) 1.19572(2) 0.04442(16) Uani 1 1 d . B .
Cu16 Cu 0.54654(4) -0.25854(3) 1.19599(2) 0.05202(18) Uani 1 1 d . . .
Cu17 Cu 0.55278(4) -0.27073(2) 1.07178(2) 0.04479(16) Uani 1 1 d . . .
Cu18 Cu 0.87601(4) -0.19259(3) 1.22979(2) 0.05310(18) Uani 1 1 d . B .
Cu19 Cu 0.63083(4) -0.34981(3) 1.03140(2) 0.04863(17) Uani 1 1 d . . .
S1 S 0.77816(7) -0.24463(5) 1.11967(4) 0.0416(3) Uani 1 1 d . B .
S2 S 0.84749(8) -0.37052(5) 1.09024(4) 0.0442(3) Uani 1 1 d . B .
S3 S 0.89411(9) -0.26980(6) 1.02280(5) 0.0548(4) Uani 1 1 d . B .
S4 S 0.71716(9) -0.10672(5) 1.13744(4) 0.0471(3) Uani 1 1 d . B .
S5 S 0.85070(8) -0.15158(5) 1.05720(5) 0.0497(3) Uani 1 1 d . B .
S6 S 1.01552(8) -0.20549(6) 1.11067(5) 0.0507(3) Uani 1 1 d . B .
S7 S 0.93859(8) -0.31131(5) 1.16630(4) 0.0436(3) Uani 1 1 d . B .
S8 S 0.56186(8) -0.29521(5) 1.13329(4) 0.0415(3) Uani 1 1 d . B .
S9 S 0.74201(8) -0.36482(5) 1.17271(4) 0.0435(3) Uani 1 1 d . B .
S10 S 0.63995(8) -0.20366(5) 1.18853(4) 0.0424(3) Uani 1 1 d . B .
S11 S 0.82044(8) -0.26227(5) 1.24219(4) 0.0463(3) Uani 1 1 d . . .
S12 S 0.71243(8) -0.22331(5) 1.00962(5) 0.0463(3) Uani 1 1 d . B .
S13 S 0.56226(8) -0.19327(5) 1.08391(4) 0.0433(3) Uani 1 1 d . B .
S14 S 0.72893(9) -0.36059(6) 0.99095(4) 0.0494(3) Uani 1 1 d . B .
S15 S 0.95451(10) -0.39281(8) 0.99720(5) 0.0666(5) Uani 1 1 d . B .
S16 S 1.06484(8) -0.33784(6) 1.08483(5) 0.0515(3) Uani 1 1 d . L .
S17 S 0.83422(10) -0.02521(6) 1.07110(6) 0.0602(4) Uani 1 1 d . M .
S18 S 0.67009(9) -0.09730(5) 1.02033(4) 0.0470(3) Uani 1 1 d . B .
S19 S 0.94561(10) -0.09706(5) 1.15359(5) 0.0552(4) Uani 1 1 d . B .
S20 S 1.15222(8) -0.28219(6) 1.17742(5) 0.0559(4) Uani 1 1 d . L .
S21 S 1.00448(9) -0.20006(5) 1.22486(5) 0.0511(3) Uani 1 1 d . B .
S22 S 0.61655(8) -0.40349(5) 1.07788(4) 0.0434(3) Uani 1 1 d . B .
S23 S 0.53200(9) -0.41074(6) 1.18422(5) 0.0523(4) Uani 1 1 d . . .
S24 S 0.59571(9) -0.30708(5) 1.24493(5) 0.0494(3) Uani 1 1 d . L .
S25 S 0.80961(9) -0.12858(5) 1.23742(5) 0.0513(3) Uani 1 1 d . . .
S26 S 0.66085(11) -0.19694(6) 1.29771(5) 0.0569(4) Uani 1 1 d . . .
S27 S 0.51155(9) -0.17413(5) 0.97398(5) 0.0527(4) Uani 1 1 d . B .
S28 S 0.53297(8) -0.30120(5) 1.01357(4) 0.0429(3) Uani 1 1 d . B .
P1 P 0.81302(11) -0.13272(7) 0.94568(5) 0.0602(4) Uani 1 1 d . B .
P2 P 0.42182(10) -0.24008(9) 1.19346(7) 0.0796(7) Uani 1 1 d . L .
P3 P 1.00055(10) -0.43890(6) 1.14567(6) 0.0571(4) Uani 1 1 d . L .
C1 C 1.0528(4) -0.3210(2) 1.25905(19) 0.0542(15) Uani 1 1 d . L .
C2 C 1.1261(5) -0.3346(3) 1.2708(3) 0.080(2) Uani 1 1 d . . .
H2 H 1.1694 -0.3224 1.2588 0.096 Uiso 1 1 calc R L .
C3 C 1.1375(6) -0.3664(4) 1.3004(3) 0.105(4) Uani 1 1 d . L .
H7 H 1.1884 -0.3753 1.3088 0.126 Uiso 1 1 calc R . .
C4 C 1.0761(6) -0.3846(3) 1.3172(3) 0.083(2) Uani 1 1 d . . .
H4 H 1.0839 -0.4068 1.3368 0.100 Uiso 1 1 calc R L .
C5 C 1.0029(5) -0.3710(3) 1.3060(3) 0.090(3) Uani 1 1 d . L .
H5 H 0.9600 -0.3830 1.3185 0.108 Uiso 1 1 calc R . .
C6 C 0.9913(5) -0.3403(3) 1.2770(2) 0.077(2) Uani 1 1 d . . .
H6 H 0.9400 -0.3320 1.2689 0.092 Uiso 1 1 calc R L .
C7 C 0.4130(3) -0.3858(2) 1.0992(2) 0.0521(15) Uani 1 1 d . . .
C8 C 0.3960(4) -0.3793(3) 1.0604(2) 0.0640(18) Uani 1 1 d . . .
H8 H 0.4348 -0.3688 1.0443 0.077 Uiso 1 1 calc R . .
C9 C 0.3220(4) -0.3882(3) 1.0448(3) 0.076(2) Uani 1 1 d . . .
H9 H 0.3101 -0.3832 1.0181 0.091 Uiso 1 1 calc R . .
C10 C 0.2651(4) -0.4043(3) 1.0680(3) 0.079(2) Uani 1 1 d . . .
H10 H 0.2148 -0.4107 1.0571 0.095 Uiso 1 1 calc R . .
C11 C 0.2821(4) -0.4109(3) 1.1071(3) 0.076(2) Uani 1 1 d . . .
H11 H 0.2437 -0.4216 1.1233 0.092 Uiso 1 1 calc R . .
C12 C 0.3567(4) -0.4016(3) 1.1222(2) 0.0652(18) Uani 1 1 d . . .
H12 H 0.3690 -0.4062 1.1490 0.078 Uiso 1 1 calc R . .
C13 C 0.7328(5) -0.3090(3) 1.3284(2) 0.0635(18) Uani 1 1 d . . .
C14 C 0.8063(5) -0.3142(3) 1.3438(3) 0.080(2) Uani 1 1 d . L .
H14 H 0.8476 -0.3004 1.3313 0.096 Uiso 1 1 calc R . .
C15 C 0.8225(8) -0.3390(4) 1.3769(3) 0.110(4) Uani 1 1 d . . .
H15 H 0.8742 -0.3417 1.3873 0.131 Uiso 1 1 calc R L .
C16 C 0.7638(10) -0.3596(5) 1.3946(4) 0.121(4) Uani 1 1 d . L .
H16 H 0.7745 -0.3762 1.4178 0.146 Uiso 1 1 calc R . .
C17 C 0.6900(10) -0.3566(5) 1.3792(4) 0.127(5) Uani 1 1 d . . .
H17 H 0.6498 -0.3724 1.3908 0.153 Uiso 1 1 calc R L .
C18 C 0.6731(7) -0.3299(4) 1.3462(3) 0.097(3) Uani 1 1 d . L .
H18 H 0.6212 -0.3264 1.3362 0.117 Uiso 1 1 calc R . .
C19 C 0.6828(4) -0.4216(2) 1.26162(19) 0.0522(14) Uani 1 1 d . . .
C20 C 0.6392(6) -0.4584(3) 1.2704(3) 0.085(3) Uani 1 1 d . . .
H20 H 0.5913 -0.4645 1.2566 0.103 Uiso 1 1 calc R . .
C21 C 0.6675(9) -0.4871(4) 1.3004(4) 0.123(5) Uani 1 1 d . . .
H21 H 0.6375 -0.5127 1.3067 0.147 Uiso 1 1 calc R . .
C22 C 0.7345(7) -0.4799(3) 1.3203(3) 0.099(3) Uani 1 1 d . . .
H22 H 0.7516 -0.5000 1.3404 0.118 Uiso 1 1 calc R . .
C23 C 0.7772(6) -0.4443(3) 1.3117(3) 0.086(3) Uani 1 1 d . . .
H23 H 0.8250 -0.4390 1.3258 0.103 Uiso 1 1 calc R . .
C24 C 0.7523(4) -0.4143(3) 1.2820(2) 0.0650(18) Uani 1 1 d . . .
H24 H 0.7834 -0.3891 1.2759 0.078 Uiso 1 1 calc R . .
C25 C 0.4660(4) -0.0903(2) 1.0482(2) 0.0593(17) Uani 1 1 d . A .
C26 C 0.4048(11) -0.1053(7) 1.0627(6) 0.078(5) Uiso 0.50 1 d P A 1
H26 H 0.4008 -0.1367 1.0679 0.094 Uiso 0.50 1 calc PR A 1
C27 C 0.3437(14) -0.0769(8) 1.0712(7) 0.096(6) Uiso 0.50 1 d P A 1
H27 H 0.3027 -0.0872 1.0860 0.115 Uiso 0.50 1 calc PR A 1
C26A C 0.4207(10) -0.1006(6) 1.0809(5) 0.065(4) Uiso 0.50 1 d P A 2
H26A H 0.4293 -0.1282 1.0946 0.079 Uiso 0.50 1 calc PR A 2
C27A C 0.3655(11) -0.0710(6) 1.0924(6) 0.078(4) Uiso 0.50 1 d P A 2
H27A H 0.3337 -0.0794 1.1126 0.094 Uiso 0.50 1 calc PR A 2
C28 C 0.3456(12) -0.0316(6) 1.0567(6) 0.075(4) Uiso 0.50 1 d P A 1
H28 H 0.3023 -0.0122 1.0588 0.090 Uiso 0.50 1 calc PR A 1
C28A C 0.3558(9) -0.0303(5) 1.0755(5) 0.058(3) Uiso 0.50 1 d P A 2
H28A H 0.3195 -0.0094 1.0846 0.070 Uiso 0.50 1 calc PR A 2
C29 C 0.4033(5) -0.0182(2) 1.0417(3) 0.072(2) Uani 1 1 d . . .
H29 H 0.4082 0.0131 1.0362 0.086 Uiso 1 1 calc R A 1
C30 C 0.4619(5) -0.0475(2) 1.0325(2) 0.0661(19) Uani 1 1 d . A .
H30 H 0.4994 -0.0380 1.0153 0.079 Uiso 1 1 calc R . .
C31 C 0.6328(4) -0.0062(2) 1.08874(19) 0.0510(14) Uani 1 1 d . . .
C32 C 0.5799(4) -0.0082(3) 1.1164(2) 0.0657(18) Uani 1 1 d . . .
H32 H 0.5779 -0.0338 1.1328 0.079 Uiso 1 1 calc R . .
C33 C 0.5284(5) 0.0281(3) 1.1203(3) 0.075(2) Uani 1 1 d . . .
H33 H 0.4919 0.0271 1.1397 0.090 Uiso 1 1 calc R . .
C34 C 0.5310(5) 0.0648(3) 1.0962(3) 0.074(2) Uani 1 1 d . . .
H34 H 0.4961 0.0892 1.0991 0.089 Uiso 1 1 calc R . .
C35 C 0.5826(5) 0.0668(2) 1.0682(3) 0.070(2) Uani 1 1 d . . .
H35 H 0.5835 0.0923 1.0516 0.084 Uiso 1 1 calc R . .
C36 C 0.6344(5) 0.0310(2) 1.0639(2) 0.0609(17) Uani 1 1 d . . .
H36 H 0.6703 0.0319 1.0442 0.073 Uiso 1 1 calc R . .
C37 C 0.5984(7) -0.2561(4) 0.9183(3) 0.0589(17) Uiso 0.50 1 d PG B 1
C38 C 0.6382(6) -0.2941(4) 0.9069(3) 0.059(2) Uiso 0.50 1 d PG B 1
H38 H 0.6648 -0.3126 0.9257 0.070 Uiso 0.50 1 calc PR B 1
C39 C 0.6391(8) -0.3051(4) 0.8680(4) 0.084(3) Uiso 0.50 1 d PG B 1
H39 H 0.6663 -0.3311 0.8602 0.100 Uiso 0.50 1 calc PR B 1
C40 C 0.6001(10) -0.2781(5) 0.8405(3) 0.127(4) Uiso 0.50 1 d PG B 1
H40 H 0.6007 -0.2856 0.8139 0.152 Uiso 0.50 1 calc PR B 1
C41 C 0.5603(8) -0.2400(4) 0.8519(3) 0.086(4) Uiso 0.50 1 d PG B 1
H41 H 0.5337 -0.2215 0.8331 0.103 Uiso 0.50 1 calc PR B 1
C42 C 0.5595(6) -0.2290(3) 0.8908(3) 0.062(2) Uiso 0.50 1 d PG B 1
H42 H 0.5322 -0.2030 0.8986 0.075 Uiso 0.50 1 calc PR B 1
C37A C 0.6029(7) -0.2599(4) 0.9185(3) 0.0589(17) Uiso 0.50 1 d PG B 2
C38A C 0.6151(7) -0.3044(3) 0.9077(3) 0.059(2) Uiso 0.50 1 d PG B 2
H38A H 0.6216 -0.3273 0.9268 0.070 Uiso 0.50 1 calc PR B 2
C39A C 0.6176(9) -0.3155(3) 0.8688(4) 0.084(3) Uiso 0.50 1 d PG B 2
H39A H 0.6259 -0.3460 0.8614 0.100 Uiso 0.50 1 calc PR B 2
C40A C 0.6080(10) -0.2821(5) 0.8408(3) 0.127(4) Uiso 0.50 1 d PG B 2
H40A H 0.6098 -0.2897 0.8143 0.152 Uiso 0.50 1 calc PR B 2
C41A C 0.5959(9) -0.2375(4) 0.8516(3) 0.086(4) Uiso 0.50 1 d PG B 2
H41A H 0.5893 -0.2147 0.8325 0.103 Uiso 0.50 1 calc PR B 2
C42A C 0.5933(7) -0.2264(3) 0.8905(3) 0.062(2) Uiso 0.50 1 d PG B 2
H42A H 0.5850 -0.1960 0.8979 0.075 Uiso 0.50 1 calc PR B 2
C43 C 1.2067(4) -0.2457(3) 1.0813(2) 0.0650(19) Uani 1 1 d . L .
C44 C 1.2701(4) -0.2736(3) 1.0798(3) 0.070(2) Uani 1 1 d . . .
H44 H 1.2705 -0.3017 1.0930 0.085 Uiso 1 1 calc R L .
C45 C 1.3323(5) -0.2616(3) 1.0597(3) 0.087(3) Uani 1 1 d . L .
H45 H 1.3753 -0.2814 1.0587 0.104 Uiso 1 1 calc R . .
C46 C 1.3325(5) -0.2206(4) 1.0409(4) 0.105(4) Uani 1 1 d . . .
H46 H 1.3759 -0.2117 1.0273 0.126 Uiso 1 1 calc R L .
C47 C 1.2691(6) -0.1926(4) 1.0421(4) 0.122(5) Uani 1 1 d . L .
H47 H 1.2681 -0.1649 1.0282 0.146 Uiso 1 1 calc R . .
C48 C 1.2080(5) -0.2042(3) 1.0629(3) 0.096(3) Uani 1 1 d . . .
H48 H 1.1660 -0.1838 1.0648 0.115 Uiso 1 1 calc R L .
C49 C 0.5990(4) -0.0973(2) 1.2410(2) 0.0623(18) Uani 1 1 d . . .
C50 C 0.5250(15) -0.1012(9) 1.2469(8) 0.099(7) Uiso 0.50 1 d P C 1
H50 H 0.5070 -0.1302 1.2539 0.119 Uiso 0.50 1 calc PR C 1
C50A C 0.5318(8) -0.1039(5) 1.2639(5) 0.052(3) Uiso 0.50 1 d P C 2
H50A H 0.5263 -0.1309 1.2783 0.063 Uiso 0.50 1 calc PR C 2
C51 C 0.4714(15) -0.0668(8) 1.2437(8) 0.099(6) Uiso 0.50 1 d P C 1
H51 H 0.4193 -0.0712 1.2500 0.119 Uiso 0.50 1 calc PR C 1
C52 C 0.4976(13) -0.0256(7) 1.2308(7) 0.074(5) Uiso 0.50 1 d P C 1
H52 H 0.4647 0.0001 1.2297 0.089 Uiso 0.50 1 calc PR C 1
C51A C 0.4760(10) -0.0702(5) 1.2642(5) 0.065(4) Uiso 0.50 1 d P C 2
H51A H 0.4323 -0.0743 1.2792 0.078 Uiso 0.50 1 calc PR C 2
C52A C 0.4826(11) -0.0329(6) 1.2444(6) 0.066(4) Uiso 0.50 1 d P C 2
H52A H 0.4418 -0.0114 1.2435 0.079 Uiso 0.50 1 calc PR C 2
C53 C 0.5580(8) -0.0233(3) 1.2219(3) 0.096(3) Uani 1 1 d . . .
H53 H 0.5736 0.0052 1.2124 0.115 Uiso 1 1 calc R C 1
C54 C 0.6127(2) -0.05696(11) 1.22297(10) 0.080(2) Uani 1 1 d . C .
H54 H 0.6602 -0.0524 1.2112 0.096 Uiso 1 1 calc R . .
C55 C 0.8125(2) -0.47262(11) 1.02727(10) 0.0547(16) Uani 1 1 d R . .
C56 C 0.7420(2) -0.48937(11) 1.03799(10) 0.073(2) Uiso 0.50 1 d PR D 1
H56 H 0.7035 -0.4701 1.0458 0.087 Uiso 0.50 1 d PR E 1
C56A C 0.7420(2) -0.48937(11) 1.04799(10) 0.073(2) Uiso 0.50 1 d PR D 2
H56A H 0.7082 -0.4696 1.0605 0.087 Uiso 0.50 1 calc PR F 2
C57 C 0.7313(2) -0.53463(11) 1.03664(10) 0.084(3) Uiso 0.50 1 d PR D 1
H57 H 0.6801 -0.5460 1.0369 0.101 Uiso 0.50 1 calc PR G 1
C57A C 0.7315(2) -0.53683(11) 1.04695(10) 0.084(3) Uiso 0.50 1 d PR D 2
H57A H 0.6808 -0.5488 1.0477 0.101 Uiso 0.50 1 calc PR H 2
C58 C 0.7914(2) -0.56528(11) 1.03494(10) 0.081(3) Uiso 0.50 1 d PR D 1
H58 H 0.7847 -0.5963 1.0408 0.097 Uiso 0.50 1 calc PR I 1
C58A C 0.7914(2) -0.56528(11) 1.04494(10) 0.081(3) Uiso 0.50 1 d PR D 2
H58A H 0.7902 -0.5947 1.0559 0.097 Uiso 0.50 1 calc PR J 2
C59 C 0.8619(2) -0.54852(11) 1.02422(10) 0.088(3) Uani 1 1 d R . .
H59 H 0.9029 -0.5687 1.0195 0.106 Uiso 1 1 calc R K 1
C60 C 0.8725(2) -0.50220(11) 1.02039(10) 0.078(2) Uani 1 1 d R D .
H60 H 0.9207 -0.4908 1.0131 0.093 Uiso 1 1 calc R . .
C61 C 1.0786(6) -0.3012(4) 0.9813(3) 0.059(2) Uiso 0.50 1 d PG L 1
C62 C 1.0515(6) -0.2737(4) 0.9509(4) 0.081(3) Uiso 0.50 1 d PG L 1
H62 H 0.9977 -0.2682 0.9468 0.098 Uiso 0.50 1 calc PR L 1
C63 C 1.1032(8) -0.2543(5) 0.9266(3) 0.106(5) Uiso 0.50 1 d PG L 1
H63 H 1.0848 -0.2355 0.9058 0.127 Uiso 0.50 1 calc PR L 1
C64 C 1.1820(7) -0.2624(5) 0.9327(4) 0.103(5) Uiso 0.50 1 d PG L 1
H64 H 1.2174 -0.2491 0.9161 0.123 Uiso 0.50 1 calc PR L 1
C65 C 1.2091(5) -0.2898(5) 0.9630(4) 0.099(4) Uiso 0.50 1 d PG L 1
H65 H 1.2629 -0.2954 0.9672 0.119 Uiso 0.50 1 calc PR L 1
C66 C 1.1573(7) -0.3093(4) 0.9873(3) 0.083(3) Uiso 0.50 1 d PG L 1
H66 H 1.1758 -0.3280 1.0081 0.100 Uiso 0.50 1 calc PR L 1
C61A C 1.0880(6) -0.2879(4) 0.9915(3) 0.059(2) Uiso 0.50 1 d PG L 2
C62A C 1.0686(6) -0.2537(4) 0.9652(4) 0.081(3) Uiso 0.50 1 d PG L 2
H62A H 1.0162 -0.2446 0.9610 0.098 Uiso 0.50 1 calc PR L 2
C63A C 1.1258(8) -0.2327(4) 0.9452(4) 0.106(5) Uiso 0.50 1 d PG L 2
H63A H 1.1125 -0.2093 0.9272 0.127 Uiso 0.50 1 calc PR L 2
C64A C 1.2024(7) -0.2461(5) 0.9513(4) 0.103(5) Uiso 0.50 1 d PG L 2
H64A H 1.2416 -0.2318 0.9376 0.123 Uiso 0.50 1 calc PR L 2
C65A C 1.2219(5) -0.2803(5) 0.9776(4) 0.099(4) Uiso 0.50 1 d PG L 2
H65A H 1.2742 -0.2894 0.9818 0.119 Uiso 0.50 1 calc PR L 2
C66A C 1.1646(7) -0.3012(4) 0.9976(4) 0.083(3) Uiso 0.50 1 d PG L 2
H66A H 1.1779 -0.3246 1.0156 0.100 Uiso 0.50 1 calc PR L 2
C67 C 1.0232(5) -0.0662(3) 1.0635(3) 0.051(2) Uiso 0.50 1 d PG M 1
C68 C 1.0240(5) -0.0278(3) 1.0404(3) 0.080(3) Uiso 0.50 1 d PG M 1
H68 H 0.9777 -0.0111 1.0352 0.096 Uiso 0.50 1 calc PR M 1
C69 C 1.0923(7) -0.0139(3) 1.0250(4) 0.087(3) Uiso 0.50 1 d PG M 1
H69 H 1.0928 0.0123 1.0092 0.104 Uiso 0.50 1 calc PR M 1
C70 C 1.1599(5) -0.0384(4) 1.0327(4) 0.079(3) Uiso 0.50 1 d PG M 1
H70 H 1.2066 -0.0289 1.0221 0.095 Uiso 0.50 1 calc PR M 1
C71 C 1.1592(5) -0.0768(4) 1.0558(4) 0.104(5) Uiso 0.50 1 d PG M 1
H71 H 1.2054 -0.0935 1.0610 0.125 Uiso 0.50 1 calc PR M 1
C72 C 1.0908(6) -0.0907(3) 1.0712(3) 0.086(3) Uiso 0.50 1 d PG M 1
H72 H 1.0903 -0.1169 1.0870 0.104 Uiso 0.50 1 calc PR M 1
C67A C 1.0246(5) -0.0779(3) 1.0504(3) 0.051(2) Uiso 0.50 1 d PG M 2
C68A C 1.0496(6) -0.0336(3) 1.0463(4) 0.080(3) Uiso 0.50 1 d PG M 2
H68A H 1.0220 -0.0095 1.0571 0.096 Uiso 0.50 1 calc PR M 2
C69A C 1.1152(7) -0.0247(3) 1.0263(4) 0.087(3) Uiso 0.50 1 d PG M 2
H69A H 1.1323 0.0056 1.0235 0.104 Uiso 0.50 1 calc PR M 2
C70A C 1.1556(6) -0.0600(4) 1.0105(4) 0.079(3) Uiso 0.50 1 d PG M 2
H70A H 1.2004 -0.0539 0.9968 0.095 Uiso 0.50 1 calc PR M 2
C71A C 1.1306(7) -0.1043(4) 1.0146(4) 0.104(5) Uiso 0.50 1 d PG M 2
H71A H 1.1583 -0.1284 1.0037 0.125 Uiso 0.50 1 calc PR M 2
C72A C 1.0651(7) -0.1132(3) 1.0346(4) 0.086(3) Uiso 0.50 1 d PG M 2
H72A H 1.0480 -0.1435 1.0374 0.104 Uiso 0.50 1 calc PR M 2
C73 C 0.3715(5) -0.2135(3) 1.2327(2) 0.069(3) Uiso 0.70 1 d PG L 1
C74 C 0.4143(4) -0.1977(3) 1.2650(3) 0.080(3) Uiso 0.70 1 d PG L 1
H74 H 0.4685 -0.2028 1.2676 0.096 Uiso 0.70 1 calc PR L 1
C75 C 0.3778(6) -0.1744(4) 1.2936(2) 0.121(6) Uiso 0.70 1 d PG L 1
H75 H 0.4071 -0.1635 1.3157 0.145 Uiso 0.70 1 calc PR L 1
C76 C 0.2985(6) -0.1670(4) 1.2899(3) 0.124(6) Uiso 0.70 1 d PG L 1
H76 H 0.2736 -0.1510 1.3094 0.149 Uiso 0.70 1 calc PR L 1
C77 C 0.2558(4) -0.1828(4) 1.2576(3) 0.113(5) Uiso 0.70 1 d PG L 1
H77 H 0.2016 -0.1777 1.2550 0.135 Uiso 0.70 1 calc PR L 1
C78 C 0.2922(5) -0.2061(3) 1.2289(2) 0.084(3) Uiso 0.70 1 d PG L 1
H78 H 0.2630 -0.2170 1.2068 0.100 Uiso 0.70 1 calc PR L 1
C73A C 0.3823(10) -0.2317(6) 1.2417(5) 0.054(5) Uiso 0.30 1 d PG L 2
C74A C 0.4322(9) -0.2288(7) 1.2744(6) 0.082(8) Uiso 0.30 1 d PG L 2
H74A H 0.4861 -0.2332 1.2724 0.099 Uiso 0.30 1 calc PR L 2
C75A C 0.4032(15) -0.2194(9) 1.3101(5) 0.114(12) Uiso 0.30 1 d PG L 2
H75A H 0.4373 -0.2174 1.3325 0.137 Uiso 0.30 1 calc PR L 2
C76A C 0.3243(17) -0.2130(11) 1.3130(6) 0.139(16) Uiso 0.30 1 d PG L 2
H76A H 0.3044 -0.2066 1.3374 0.167 Uiso 0.30 1 calc PR L 2
C77A C 0.2744(11) -0.2159(10) 1.2802(8) 0.149(18) Uiso 0.30 1 d PG L 2
H77A H 0.2205 -0.2116 1.2822 0.179 Uiso 0.30 1 calc PR L 2
C78A C 0.3034(10) -0.2253(8) 1.2446(6) 0.080(8) Uiso 0.30 1 d PG L 2
H78A H 0.2693 -0.2273 1.2222 0.095 Uiso 0.30 1 calc PR L 2
C79 C 0.3618(9) -0.2803(6) 1.1718(5) 0.059(4) Uiso 0.50 1 d P L 1
H79A H 0.3096 -0.2675 1.1663 0.071 Uiso 0.50 1 calc PR L 1
H79B H 0.3823 -0.2901 1.1471 0.071 Uiso 0.50 1 calc PR L 1
C80 C 0.3573(11) -0.3198(7) 1.1984(7) 0.073(4) Uiso 0.50 1 d P L 1
H80A H 0.3231 -0.3428 1.1864 0.109 Uiso 0.50 1 calc PR L 1
H80B H 0.3369 -0.3099 1.2228 0.109 Uiso 0.50 1 calc PR L 1
H80C H 0.4091 -0.3326 1.2035 0.109 Uiso 0.50 1 calc PR L 1
C79A C 0.3615(11) -0.2965(8) 1.1837(6) 0.072(4) Uiso 0.50 1 d P L 2
H79C H 0.3068 -0.2885 1.1773 0.087 Uiso 0.50 1 calc PR L 2
H79D H 0.3813 -0.3121 1.1610 0.087 Uiso 0.50 1 calc PR L 2
C80A C 0.3653(16) -0.3261(9) 1.2152(8) 0.102(7) Uiso 0.50 1 d P L 2
H80D H 0.3342 -0.3531 1.2089 0.153 Uiso 0.50 1 calc PR L 2
H80E H 0.3451 -0.3110 1.2377 0.153 Uiso 0.50 1 calc PR L 2
H80F H 0.4191 -0.3349 1.2212 0.153 Uiso 0.50 1 calc PR L 2
C81 C 0.3968(6) -0.1943(4) 1.1559(4) 0.107(4) Uani 1 1 d . . .
H81A H 0.4176 -0.2027 1.1309 0.128 Uiso 1 1 calc R L .
H81B H 0.3400 -0.1913 1.1521 0.128 Uiso 1 1 calc R . .
C82 C 0.4333(9) -0.1476(5) 1.1705(5) 0.158(7) Uani 1 1 d . L .
H82A H 0.4211 -0.1241 1.1511 0.237 Uiso 1 1 calc R . .
H82B H 0.4895 -0.1508 1.1743 0.237 Uiso 1 1 calc R . .
H82C H 0.4117 -0.1391 1.1950 0.237 Uiso 1 1 calc R . .
C83 C 1.0926(4) -0.4491(2) 1.1723(2) 0.0578(16) Uani 1 1 d . . .
C84 C 1.1332(5) -0.4135(3) 1.1871(3) 0.072(2) Uani 1 1 d . L .
H84 H 1.1133 -0.3838 1.1831 0.087 Uiso 1 1 calc R . .
C85 C 1.2029(5) -0.4193(3) 1.2080(3) 0.088(3) Uani 1 1 d . . .
H85 H 1.2307 -0.3937 1.2179 0.106 Uiso 1 1 calc R L .
C86 C 1.2315(5) -0.4616(4) 1.2142(3) 0.092(3) Uani 1 1 d . L .
H86 H 1.2783 -0.4659 1.2294 0.111 Uiso 1 1 calc R . .
C87 C 1.1928(7) -0.4979(4) 1.1987(4) 0.114(4) Uani 1 1 d . . .
H87 H 1.2135 -0.5275 1.2022 0.137 Uiso 1 1 calc R L .
C88 C 1.1242(6) -0.4918(3) 1.1781(3) 0.087(3) Uani 1 1 d . L .
H88 H 1.0975 -0.5174 1.1674 0.105 Uiso 1 1 calc R . .
C89 C 0.9986(6) -0.4823(3) 1.1078(3) 0.083(3) Uani 1 1 d . . .
H89A H 1.0084 -0.5122 1.1200 0.100 Uiso 1 1 calc R L .
H89B H 0.9463 -0.4831 1.0947 0.100 Uiso 1 1 calc R . .
C90 C 1.0571(7) -0.4746(4) 1.0780(3) 0.102(3) Uani 1 1 d . L .
H90A H 1.0531 -0.4989 1.0588 0.153 Uiso 1 1 calc R . .
H90B H 1.1092 -0.4745 1.0906 0.153 Uiso 1 1 calc R . .
H90C H 1.0470 -0.4455 1.0653 0.153 Uiso 1 1 calc R . .
C91 C 0.9288(5) -0.4591(3) 1.1793(3) 0.082(3) Uani 1 1 d . . .
H91A H 0.8769 -0.4586 1.1658 0.098 Uiso 1 1 calc R L .
H91B H 0.9408 -0.4908 1.1864 0.098 Uiso 1 1 calc R . .
C92 C 0.9268(6) -0.4315(3) 1.2154(3) 0.088(3) Uani 1 1 d . L .
H92A H 0.8884 -0.4442 1.2320 0.133 Uiso 1 1 calc R . .
H92B H 0.9128 -0.4003 1.2087 0.133 Uiso 1 1 calc R . .
H92C H 0.9778 -0.4320 1.2291 0.133 Uiso 1 1 calc R . .
C93 C 0.8150(10) -0.1673(5) 0.9028(4) 0.081(5) Uiso 0.50 1 d PG B 1
C94 C 0.7963(12) -0.2128(6) 0.9054(5) 0.128(9) Uiso 0.50 1 d PG B 1
H94 H 0.7824 -0.2251 0.9293 0.153 Uiso 0.50 1 calc PR B 1
C95 C 0.7979(15) -0.2404(5) 0.8730(7) 0.213(19) Uiso 0.50 1 d PG B 1
H95 H 0.7852 -0.2715 0.8748 0.256 Uiso 0.50 1 calc PR B 1
C96 C 0.8182(14) -0.2224(8) 0.8380(6) 0.147(11) Uiso 0.50 1 d PG B 1
H96 H 0.8194 -0.2412 0.8158 0.176 Uiso 0.50 1 calc PR B 1
C97 C 0.8369(14) -0.1768(8) 0.8354(4) 0.189(16) Uiso 0.50 1 d PG B 1
H97 H 0.8508 -0.1646 0.8114 0.227 Uiso 0.50 1 calc PR B 1
C98 C 0.8353(12) -0.1493(5) 0.8678(6) 0.131(9) Uiso 0.50 1 d PG B 1
H98 H 0.8481 -0.1182 0.8660 0.158 Uiso 0.50 1 calc PR B 1
C93B C 0.9168(3) -0.11775(11) 0.94742(17) 0.096(3) Uiso 0.50 1 d PG B 2
C94B C 0.9514(3) -0.08421(11) 0.92630(16) 0.124(8) Uiso 0.50 1 d PG B 2
H94B H 0.9208 -0.0658 0.9090 0.149 Uiso 0.50 1 calc PR B 2
C95B C 1.0309(3) -0.07763(10) 0.93048(17) 0.179(14) Uiso 0.50 1 d PG B 2
H95B H 1.0545 -0.0547 0.9160 0.214 Uiso 0.50 1 calc PR B 2
C96B C 1.0757(3) -0.10461(10) 0.95578(19) 0.146(11) Uiso 0.50 1 d PG B 2
H96B H 1.1300 -0.1001 0.9586 0.176 Uiso 0.50 1 calc PR B 2
C97B C 1.0412(3) -0.13815(11) 0.97691(19) 0.169(13) Uiso 0.50 1 d PG B 2
H97B H 1.0718 -0.1566 0.9942 0.203 Uiso 0.50 1 calc PR B 2
C98B C 0.9617(3) -0.14473(11) 0.97273(18) 0.128(9) Uiso 0.50 1 d PG B 2
H98B H 0.9381 -0.1677 0.9872 0.154 Uiso 0.50 1 calc PR B 2
C99 C 0.9168(3) -0.11775(11) 0.94742(17) 0.096(3) Uiso 0.50 1 d PG B 3
H99A H 0.9291 -0.1052 0.9221 0.115 Uiso 0.50 1 calc PR B 3
H99B H 0.9265 -0.0937 0.9670 0.115 Uiso 0.50 1 calc PR B 3
C100 C 0.9706(3) -0.15665(11) 0.95693(19) 0.123(10) Uiso 0.40 1 d PG B 3
H10A H 1.0242 -0.1461 0.9573 0.185 Uiso 0.40 1 calc PR B 3
H10B H 0.9626 -0.1803 0.9373 0.185 Uiso 0.40 1 calc PR B 3
H10C H 0.9600 -0.1689 0.9823 0.185 Uiso 0.40 1 calc PR B 3
C99A C 0.7947(3) -0.18009(12) 0.91058(18) 0.095(6) Uiso 0.50 1 d PG B 4
H99C H 0.7393 -0.1884 0.9098 0.114 Uiso 0.50 1 calc PR B 4
H99D H 0.8069 -0.1699 0.8844 0.114 Uiso 0.50 1 calc PR B 4
C10A C 0.8404(12) -0.2186(7) 0.9210(6) 0.106(6) Uiso 0.60 1 d P B 4
H10W H 0.8274 -0.2434 0.9031 0.159 Uiso 0.60 1 calc PR B 4
H10X H 0.8300 -0.2279 0.9473 0.159 Uiso 0.60 1 calc PR B 4
H10Y H 0.8952 -0.2110 0.9199 0.159 Uiso 0.60 1 calc PR B 4
C101 C 0.7650(6) -0.0837(3) 0.9225(3) 0.086(3) Uani 1 1 d . . .
H10D H 0.7699 -0.0575 0.9402 0.103 Uiso 1 1 calc R B .
H10E H 0.7915 -0.0760 0.8988 0.103 Uiso 1 1 calc R . .
C102 C 0.6817(3) -0.09175(14) 0.91194(17) 0.091(3) Uani 1 1 d G B .
H10F H 0.6589 -0.0644 0.9000 0.137 Uiso 1 1 calc R . .
H10G H 0.6549 -0.0992 0.9352 0.137 Uiso 1 1 calc R . .
H10H H 0.6764 -0.1169 0.8936 0.137 Uiso 1 1 calc R . .
Li1 Li 1.45048(19) 0.57872(10) 0.86661(10) 0.088(4) Uani 1 1 d G B .
O1 O 1.4312(2) 0.63958(10) 0.87552(11) 0.127(3) Uani 1 1 d G . .
C103 C 1.4222(2) 0.67157(10) 0.83904(12) 0.308(17) Uiso 1 1 d G . .
H10I H 1.4724 0.6833 0.8312 0.370 Uiso 1 1 calc R . .
H10J H 1.3938 0.6570 0.8168 0.370 Uiso 1 1 calc R . .
C104 C 1.3777(2) 0.70502(10) 0.85669(14) 0.41(3) Uiso 1 1 d G . .
H10K H 1.4009 0.7348 0.8514 0.497 Uiso 1 1 calc R . .
H10L H 1.3253 0.7047 0.8438 0.497 Uiso 1 1 calc R . .
C105 C 1.3698(2) 0.70181(9) 0.89635(14) 0.277(15) Uiso 1 1 d G . .
H10M H 1.3144 0.6997 0.9017 0.333 Uiso 1 1 calc R . .
H10N H 1.3917 0.7291 0.9094 0.333 Uiso 1 1 calc R . .
C106 C 1.4124(2) 0.65981(10) 0.91154(12) 0.214(10) Uiso 1 1 d G . .
H10O H 1.4594 0.6676 0.9278 0.257 Uiso 1 1 calc R . .
H10P H 1.3787 0.6400 0.9263 0.257 Uiso 1 1 calc R . .
O2 O 1.5089(2) 0.55408(10) 0.91036(10) 0.116(3) Uani 1 1 d G . .
C107 C 1.53156(19) 0.50616(10) 0.91378(11) 0.084(5) Uiso 0.50 1 d PG B 1
H10Q H 1.5784 0.4997 0.8997 0.101 Uiso 0.50 1 calc PR B 1
H10R H 1.4892 0.4858 0.9043 0.101 Uiso 0.50 1 calc PR B 1
C108 C 1.5475(2) 0.50216(11) 0.95751(12) 0.128(9) Uiso 0.50 1 d PG B 1
H10S H 1.4993 0.4945 0.9700 0.153 Uiso 0.50 1 calc PR B 1
H10T H 1.5859 0.4780 0.9635 0.153 Uiso 0.50 1 calc PR B 1
C109 C 1.5743(2) 0.54138(12) 0.97033(12) 0.102(6) Uiso 0.50 1 d PG B 1
H10U H 1.6309 0.5429 0.9678 0.122 Uiso 0.50 1 calc PR B 1
H10V H 1.5642 0.5449 0.9980 0.122 Uiso 0.50 1 calc PR B 1
C110 C 1.5338(2) 0.57950(11) 0.94645(11) 0.097(6) Uiso 0.50 1 d PG B 1
H11A H 1.4891 0.5919 0.9595 0.116 Uiso 0.50 1 calc PR B 1
H11B H 1.5700 0.6043 0.9411 0.116 Uiso 0.50 1 calc PR B 1
C111 C 1.4966(2) 0.51149(10) 0.92882(10) 0.096(6) Uiso 0.50 1 d PG B 2
H11C H 1.4802 0.4878 0.9099 0.115 Uiso 0.50 1 calc PR B 2
H11D H 1.4580 0.5139 0.9487 0.115 Uiso 0.50 1 calc PR B 2
C112 C 1.5829(2) 0.50191(12) 0.94804(13) 0.130(9) Uiso 0.50 1 d PG B 2
H11E H 1.5808 0.5036 0.9765 0.156 Uiso 0.50 1 calc PR B 2
H11F H 1.5976 0.4706 0.9416 0.156 Uiso 0.50 1 calc PR B 2
C113 C 1.6366(2) 0.52862(12) 0.93785(14) 0.162(12) Uiso 0.50 1 d PG B 2
H11G H 1.6651 0.5156 0.9166 0.194 Uiso 0.50 1 calc PR B 2
H11H H 1.6736 0.5358 0.9599 0.194 Uiso 0.50 1 calc PR B 2
C114 C 1.5882(2) 0.57224(11) 0.92392(12) 0.171(13) Uiso 0.50 1 d PG B 2
H11I H 1.5839 0.5939 0.9455 0.205 Uiso 0.50 1 calc PR B 2
H11J H 1.6130 0.5877 0.9025 0.205 Uiso 0.50 1 calc PR B 2
O3 O 1.5149(2) 0.57134(11) 0.82054(10) 0.126(3) Uani 1 1 d G . .
C115 C 1.5098(2) 0.60473(12) 0.78735(11) 0.125(8) Uiso 0.50 1 d PG B 1
H11K H 1.5531 0.6266 0.7881 0.150 Uiso 0.50 1 calc PR B 1
H11L H 1.4596 0.6207 0.7847 0.150 Uiso 0.50 1 calc PR B 1
C116 C 1.5180(3) 0.56521(13) 0.75577(11) 0.122(8) Uiso 0.50 1 d PG B 1
H11M H 1.4662 0.5525 0.7489 0.146 Uiso 0.50 1 calc PR B 1
H11N H 1.5379 0.5785 0.7321 0.146 Uiso 0.50 1 calc PR B 1
C117 C 1.5670(3) 0.53035(13) 0.76873(12) 0.129(9) Uiso 0.50 1 d PG B 1
H11O H 1.6199 0.5353 0.7602 0.154 Uiso 0.50 1 calc PR B 1
H11P H 1.5479 0.5009 0.7586 0.154 Uiso 0.50 1 calc PR B 1
C118 C 1.5668(2) 0.53132(11) 0.81228(12) 0.111(7) Uiso 0.50 1 d PG B 1
H11Q H 1.6196 0.5359 0.8240 0.134 Uiso 0.50 1 calc PR B 1
H11R H 1.5455 0.5029 0.8223 0.134 Uiso 0.50 1 calc PR B 1
C119 C 1.4756(2) 0.55541(12) 0.77815(10) 0.165(13) Uiso 0.50 1 d PG B 2
H11S H 1.4222 0.5666 0.7732 0.198 Uiso 0.50 1 calc PR B 2
H11T H 1.4780 0.5223 0.7740 0.198 Uiso 0.50 1 calc PR B 2
C120 C 1.5460(3) 0.58647(13) 0.75194(11) 0.203(18) Uiso 0.50 1 d PG B 2
H12A H 1.5461 0.5782 0.7243 0.244 Uiso 0.50 1 calc PR B 2
H12B H 1.5424 0.6197 0.7551 0.244 Uiso 0.50 1 calc PR B 2
C121 C 1.6058(2) 0.56694(13) 0.77451(13) 0.22(2) Uiso 0.50 1 d PG B 2
H12C H 1.6506 0.5877 0.7753 0.269 Uiso 0.50 1 calc PR B 2
H12D H 1.6215 0.5387 0.7618 0.269 Uiso 0.50 1 calc PR B 2
C122 C 1.5852(2) 0.55490(11) 0.81972(12) 0.31(3) Uiso 0.50 1 d PG B 2
H12E H 1.5862 0.5219 0.8246 0.369 Uiso 0.50 1 calc PR B 2
H12F H 1.6213 0.5701 0.8387 0.369 Uiso 0.50 1 calc PR B 2
O4 O 1.35310(19) 0.55152(10) 0.85518(9) 0.128(3) Uani 1 1 d G . .
C123 C 1.22470(19) 0.54491(10) 0.82732(11) 0.142(6) Uiso 0.80 1 d PG . .
H12G H 1.1953 0.5307 0.8477 0.171 Uiso 0.80 1 calc PR B 1
H12H H 1.1876 0.5593 0.8083 0.171 Uiso 0.80 1 calc PR B 1
C124 C 1.28166(19) 0.58076(10) 0.84525(11) 0.117(5) Uiso 0.80 1 d PG B .
H12I H 1.2927 0.6047 0.8264 0.141 Uiso 0.80 1 calc PR . .
H12J H 1.2617 0.5947 0.8686 0.141 Uiso 0.80 1 calc PR . .
C125 C 1.3446(2) 0.52445(10) 0.81112(9) 0.072(7) Uiso 0.30 1 d PG B 1
H12K H 1.3579 0.5444 0.7896 0.087 Uiso 0.30 1 calc PR B 1
H12L H 1.3759 0.4965 0.8108 0.087 Uiso 0.30 1 calc PR B 1
C126 C 1.2647(2) 0.51539(10) 0.81081(10) 0.097(5) Uiso 0.60 1 d PG B 1
H12M H 1.2444 0.5125 0.7836 0.116 Uiso 0.60 1 calc PR B 1
H12N H 1.2573 0.4859 0.8235 0.116 Uiso 0.60 1 calc PR B 1
C127 C 1.34490(18) 0.50930(10) 0.84153(9) 0.125(8) Uiso 0.50 1 d PG B 2
H12O H 1.3559 0.4878 0.8630 0.150 Uiso 0.50 1 calc PR B 2
H12P H 1.3838 0.5042 0.8222 0.150 Uiso 0.50 1 calc PR B 2
C128 C 1.26959(19) 0.49956(10) 0.82405(9) 0.132(9) Uiso 0.50 1 d PG B 2
H12Q H 1.2443 0.4750 0.8381 0.158 Uiso 0.50 1 calc PR B 2
H12R H 1.2728 0.4906 0.7967 0.158 Uiso 0.50 1 calc PR B 2
C129 C 1.33977(18) 0.50637(9) 0.85914(9) 0.089(10) Uiso 0.25 1 d PG B 3
H12S H 1.3726 0.4889 0.8421 0.107 Uiso 0.25 1 calc PR B 3
H12T H 1.3521 0.4969 0.8862 0.107 Uiso 0.25 1 calc PR B 3
C130 C 1.27023(18) 0.49942(10) 0.85008(9) 0.073(8) Uiso 0.25 1 d PG B 3
H13A H 1.2433 0.4921 0.8737 0.088 Uiso 0.25 1 calc PR B 3
H13B H 1.2658 0.4728 0.8327 0.088 Uiso 0.25 1 calc PR B 3
O5 O 0.7608(3) 0.06425(14) 0.83194(15) 0.146(7) Uiso 0.50 1 d PG . .
C131 C 0.8155(2) 0.13335(13) 0.84203(14) 0.147(11) Uiso 0.50 1 d PG . .
H13C H 0.8438 0.1562 0.8280 0.221 Uiso 0.50 1 calc PR . .
H13D H 0.8476 0.1230 0.8645 0.221 Uiso 0.50 1 calc PR . .
H13E H 0.7676 0.1466 0.8507 0.221 Uiso 0.50 1 calc PR . .
C132 C 0.7994(3) 0.10017(14) 0.81991(14) 0.190(16) Uiso 0.50 1 d PG . .
H13F H 0.8488 0.0889 0.8107 0.228 Uiso 0.50 1 calc PR . .
H13G H 0.7695 0.1123 0.7970 0.228 Uiso 0.50 1 calc PR . .
C133 C 0.7337(3) 0.03574(15) 0.80697(15) 0.132(9) Uiso 0.50 1 d PG . .
H13H H 0.7756 0.0267 0.7904 0.158 Uiso 0.50 1 calc PR . .
H13I H 0.6931 0.0508 0.7903 0.158 Uiso 0.50 1 calc PR . .
C134 C 0.7001(3) -0.00585(15) 0.82379(16) 0.134(9) Uiso 0.50 1 d PG . .
H13J H 0.6807 -0.0259 0.8029 0.201 Uiso 0.50 1 calc PR . .
H13K H 0.6575 0.0026 0.8397 0.201 Uiso 0.50 1 calc PR . .
H13L H 0.7402 -0.0216 0.8398 0.201 Uiso 0.50 1 calc PR . .
O6 O 1.0679(4) 0.39125(17) 1.12326(12) 0.136(6) Uiso 0.50 1 d PG . .
C135 C 1.2144(4) 0.41216(16) 1.11416(9) 0.165(13) Uiso 0.50 1 d PG . .
H13M H 1.2621 0.4016 1.1032 0.247 Uiso 0.50 1 calc PR . .
H13N H 1.2235 0.4162 1.1421 0.247 Uiso 0.50 1 calc PR . .
H13O H 1.1988 0.4411 1.1023 0.247 Uiso 0.50 1 calc PR . .
C136 C 1.1547(4) 0.37958(16) 1.10673(10) 0.148(11) Uiso 0.50 1 d PG . .
H13P H 1.1726 0.3504 1.1181 0.177 Uiso 0.50 1 calc PR . .
H13Q H 1.1479 0.3752 1.0784 0.177 Uiso 0.50 1 calc PR . .
C137 C 0.9971(4) 0.36267(16) 1.11123(14) 0.140(10) Uiso 0.50 1 d PG . .
H13R H 0.9912 0.3600 1.0828 0.168 Uiso 0.50 1 calc PR . .
H13S H 1.0020 0.3320 1.1225 0.168 Uiso 0.50 1 calc PR . .
C138 C 0.9312(5) 0.38641(17) 1.12610(17) 0.145(10) Uiso 0.50 1 d PG . .
H13T H 0.8837 0.3696 1.1192 0.217 Uiso 0.50 1 calc PR . .
H13U H 0.9275 0.4167 1.1148 0.217 Uiso 0.50 1 calc PR . .
H13V H 0.9382 0.3889 1.1543 0.217 Uiso 0.50 1 calc PR . .

loop_
_atom_site_aniso_label
_atom_site_aniso_U_11
_atom_site_aniso_U_22
_atom_site_aniso_U_33
_atom_site_aniso_U_23
_atom_site_aniso_U_13
_atom_site_aniso_U_12
Sn1 0.0412(2) 0.0635(2) 0.0439(2) -0.00397(18) 0.00084(17) 0.01693(18)
Sn2 0.0374(2) 0.0822(3) 0.0544(2) 0.0151(2) 0.00922(18) 0.0141(2)
Sn3 0.0446(2) 0.04000(19) 0.0530(2) 0.00455(16) -0.00717(17) 0.00278(16)
Sn4 0.0406(2) 0.0560(2) 0.0658(3) 0.0203(2) -0.00584(19) -0.00471(18)
Sn5 0.02869(18) 0.0623(2) 0.0620(3) 0.0146(2) 0.00272(17) 0.00223(17)
Sn6 0.03256(19) 0.0526(2) 0.0504(2) 0.00993(17) -0.00641(16) -0.00097(16)
Sn7 0.03271(18) 0.0443(2) 0.0474(2) -0.00394(16) -0.00149(15) -0.00090(15)
Sn8 0.0396(2) 0.0482(2) 0.0422(2) 0.00311(16) 0.00166(16) -0.00469(16)
Sn9 0.0446(2) 0.0493(2) 0.0508(2) -0.00933(17) -0.00493(18) 0.00387(17)
Sn10 0.0456(2) 0.0541(2) 0.0450(2) -0.00213(17) -0.00086(17) -0.00021(17)
Sn11 0.0404(2) 0.0478(2) 0.0405(2) 0.00266(16) -0.00450(16) 0.00630(16)
Sn12 0.0382(2) 0.0427(2) 0.0538(2) 0.00106(16) -0.00697(17) 0.00884(15)
Cu1 0.0416(4) 0.0602(4) 0.0527(4) 0.0007(3) -0.0024(3) 0.0066(3)
Cu2 0.0411(4) 0.0492(4) 0.0536(4) 0.0037(3) -0.0022(3) -0.0012(3)
Cu3 0.0368(4) 0.0586(4) 0.0514(4) 0.0101(3) -0.0027(3) -0.0019(3)
Cu4 0.0405(4) 0.0495(4) 0.0492(4) -0.0024(3) 0.0017(3) -0.0032(3)
Cu5 0.0403(4) 0.0496(4) 0.0521(4) -0.0028(3) -0.0073(3) 0.0042(3)
Cu6 0.0367(3) 0.0501(4) 0.0521(4) 0.0019(3) -0.0051(3) 0.0030(3)
Cu7 0.0350(3) 0.0502(4) 0.0509(4) -0.0023(3) 0.0003(3) 0.0039(3)
Cu8 0.0391(4) 0.0611(4) 0.0564(4) 0.0106(4) 0.0018(3) 0.0079(3)
Cu9 0.0394(4) 0.0652(5) 0.0580(5) 0.0167(4) 0.0006(3) 0.0062(3)
Cu10 0.0473(4) 0.0568(4) 0.0492(4) 0.0049(3) -0.0014(3) 0.0119(3)
Cu11 0.0519(4) 0.0524(4) 0.0576(4) 0.0003(3) -0.0089(4) -0.0035(3)
Cu12 0.0402(4) 0.0469(4) 0.0509(4) -0.0007(3) -0.0037(3) 0.0015(3)
Cu13 0.0461(4) 0.0599(4) 0.0525(4) 0.0130(3) 0.0004(3) 0.0061(3)
Cu14 0.0444(4) 0.0542(4) 0.0648(5) 0.0110(4) -0.0092(4) -0.0033(3)
Cu15 0.0349(3) 0.0484(4) 0.0496(4) 0.0010(3) 0.0000(3) 0.0001(3)
Cu16 0.0331(3) 0.0625(4) 0.0602(5) -0.0024(4) 0.0009(3) -0.0003(3)
Cu17 0.0377(3) 0.0519(4) 0.0444(4) -0.0014(3) -0.0015(3) 0.0017(3)
Cu18 0.0438(4) 0.0556(4) 0.0585(4) -0.0030(3) -0.0085(3) -0.0006(3)
Cu19 0.0442(4) 0.0506(4) 0.0506(4) -0.0013(3) -0.0021(3) 0.0073(3)
S1 0.0299(6) 0.0463(7) 0.0486(7) 0.0102(6) 0.0025(5) 0.0056(5)
S2 0.0329(6) 0.0561(8) 0.0433(7) -0.0018(6) 0.0002(5) 0.0055(6)
S3 0.0371(7) 0.0683(10) 0.0590(9) 0.0119(8) 0.0017(7) 0.0101(7)
S4 0.0461(8) 0.0429(7) 0.0509(8) 0.0036(6) -0.0077(6) 0.0003(6)
S5 0.0375(7) 0.0567(8) 0.0540(8) 0.0125(7) -0.0044(6) 0.0025(6)
S6 0.0336(7) 0.0582(8) 0.0602(9) 0.0144(7) 0.0005(6) 0.0025(6)
S7 0.0302(6) 0.0530(8) 0.0472(7) 0.0060(6) -0.0026(5) 0.0002(5)
S8 0.0389(7) 0.0430(7) 0.0422(7) -0.0030(5) -0.0016(5) -0.0006(5)
S9 0.0362(7) 0.0514(7) 0.0427(7) 0.0013(6) 0.0011(6) -0.0025(6)
S10 0.0370(7) 0.0457(7) 0.0438(7) -0.0048(6) -0.0039(6) 0.0008(5)
S11 0.0386(7) 0.0517(8) 0.0478(8) -0.0015(6) -0.0041(6) -0.0008(6)
S12 0.0353(7) 0.0510(8) 0.0518(8) 0.0069(6) -0.0037(6) 0.0043(6)
S13 0.0378(7) 0.0433(7) 0.0481(7) -0.0007(6) -0.0045(6) 0.0057(5)
S14 0.0436(8) 0.0600(9) 0.0438(7) -0.0003(6) -0.0035(6) 0.0123(6)
S15 0.0461(9) 0.0995(14) 0.0551(9) -0.0113(9) 0.0101(7) 0.0185(9)
S16 0.0347(7) 0.0626(9) 0.0573(9) 0.0097(7) 0.0034(6) 0.0069(6)
S17 0.0509(9) 0.0499(8) 0.0785(11) 0.0194(8) -0.0068(8) -0.0035(7)
S18 0.0442(7) 0.0456(7) 0.0505(8) 0.0039(6) -0.0042(6) 0.0054(6)
S19 0.0481(8) 0.0509(8) 0.0646(10) 0.0089(7) -0.0120(7) -0.0047(7)
S20 0.0286(7) 0.0728(10) 0.0654(10) 0.0166(8) -0.0040(6) 0.0037(6)
S21 0.0405(7) 0.0525(8) 0.0590(9) 0.0052(7) -0.0091(7) -0.0044(6)
S22 0.0384(7) 0.0435(7) 0.0479(7) -0.0041(6) -0.0019(6) 0.0048(5)
S23 0.0456(8) 0.0582(9) 0.0524(8) 0.0038(7) -0.0026(7) -0.0142(7)
S24 0.0405(7) 0.0571(8) 0.0508(8) -0.0038(7) 0.0045(6) -0.0034(6)
S25 0.0471(8) 0.0515(8) 0.0539(8) -0.0047(7) -0.0083(7) -0.0016(6)
S26 0.0625(10) 0.0604(9) 0.0478(8) -0.0097(7) 0.0031(7) 0.0049(8)
S27 0.0511(8) 0.0504(8) 0.0545(9) 0.0008(7) -0.0158(7) 0.0120(7)
S28 0.0375(7) 0.0459(7) 0.0446(7) -0.0011(6) -0.0029(6) 0.0039(5)
P1 0.0591(10) 0.0690(11) 0.0527(9) 0.0045(8) 0.0063(8) 0.0034(8)
P2 0.0336(8) 0.1127(17) 0.0922(15) -0.0476(14) 0.0015(9) 0.0062(9)
P3 0.0432(8) 0.0617(10) 0.0653(10) 0.0166(8) -0.0063(8) 0.0008(7)
C1 0.051(3) 0.059(4) 0.052(3) 0.009(3) -0.010(3) 0.002(3)
C2 0.055(4) 0.107(6) 0.077(5) 0.037(5) -0.003(4) 0.012(4)
C3 0.078(6) 0.137(9) 0.100(7) 0.054(7) -0.007(5) 0.034(6)
C4 0.086(6) 0.083(6) 0.078(5) 0.032(5) -0.004(5) 0.003(5)
C5 0.066(5) 0.109(7) 0.091(6) 0.045(5) -0.016(5) -0.020(5)
C6 0.052(4) 0.098(6) 0.078(5) 0.043(5) -0.006(4) -0.005(4)
C7 0.036(3) 0.052(3) 0.067(4) -0.016(3) -0.001(3) 0.002(2)
C8 0.046(4) 0.069(4) 0.075(5) 0.008(4) -0.008(3) -0.007(3)
C9 0.051(4) 0.090(5) 0.083(5) 0.005(4) -0.022(4) -0.009(4)
C10 0.040(4) 0.099(6) 0.095(6) -0.008(5) -0.014(4) -0.008(4)
C11 0.046(4) 0.093(6) 0.091(6) -0.009(5) 0.009(4) -0.020(4)
C12 0.042(3) 0.084(5) 0.069(4) -0.007(4) 0.000(3) -0.011(3)
C13 0.074(5) 0.063(4) 0.053(4) 0.005(3) 0.001(3) 0.008(4)
C14 0.078(5) 0.079(5) 0.081(5) 0.016(4) -0.014(4) 0.014(4)
C15 0.109(8) 0.126(9) 0.091(7) 0.022(7) -0.020(7) 0.037(7)
C16 0.154(13) 0.118(9) 0.091(8) 0.038(7) -0.002(8) 0.035(9)
C17 0.158(13) 0.134(10) 0.093(8) 0.045(8) 0.034(8) 0.002(9)
C18 0.113(8) 0.105(7) 0.076(6) 0.036(5) 0.015(5) -0.004(6)
C19 0.059(4) 0.049(3) 0.048(3) 0.001(3) 0.001(3) -0.001(3)
C20 0.103(7) 0.074(5) 0.078(5) 0.026(4) -0.013(5) -0.027(5)
C21 0.157(12) 0.086(7) 0.122(9) 0.044(7) -0.017(9) -0.034(7)
C22 0.130(9) 0.075(6) 0.086(6) 0.026(5) -0.028(6) 0.005(6)
C23 0.088(6) 0.082(6) 0.084(6) 0.008(5) -0.025(5) 0.018(5)
C24 0.059(4) 0.062(4) 0.072(5) 0.012(3) -0.006(4) 0.006(3)
C25 0.041(3) 0.049(3) 0.088(5) -0.001(3) -0.001(3) 0.008(3)
C29 0.074(5) 0.047(4) 0.092(6) -0.005(4) -0.011(4) 0.017(3)
C30 0.069(4) 0.057(4) 0.071(4) 0.002(3) -0.004(4) 0.025(3)
C31 0.053(3) 0.044(3) 0.055(3) -0.002(3) -0.014(3) 0.004(3)
C32 0.062(4) 0.067(4) 0.067(4) 0.000(3) -0.006(4) 0.009(3)
C33 0.071(5) 0.077(5) 0.076(5) -0.015(4) 0.000(4) 0.025(4)
C34 0.067(5) 0.060(4) 0.091(6) -0.019(4) -0.026(4) 0.024(4)
C35 0.079(5) 0.047(4) 0.081(5) -0.003(3) -0.017(4) 0.015(3)
C36 0.070(4) 0.046(3) 0.065(4) -0.003(3) -0.012(3) 0.007(3)
C43 0.038(3) 0.074(4) 0.084(5) 0.014(4) 0.017(3) -0.001(3)
C44 0.038(3) 0.079(5) 0.093(6) 0.007(4) 0.003(3) -0.003(3)
C45 0.046(4) 0.084(6) 0.133(8) -0.002(6) 0.024(5) 0.010(4)
C46 0.054(5) 0.129(9) 0.136(9) 0.012(7) 0.037(6) -0.012(5)
C47 0.082(7) 0.110(8) 0.179(13) 0.054(8) 0.058(8) 0.007(6)
C48 0.066(5) 0.093(6) 0.133(9) 0.039(6) 0.039(6) 0.005(5)
C49 0.057(4) 0.053(4) 0.075(5) -0.020(3) -0.015(3) 0.008(3)
C53 0.158(11) 0.061(5) 0.068(5) -0.007(4) 0.000(6) 0.037(6)
C54 0.107(7) 0.062(5) 0.072(5) -0.011(4) 0.016(5) 0.020(4)
C55 0.054(4) 0.060(4) 0.049(3) -0.016(3) -0.007(3) 0.024(3)
C59 0.094(6) 0.074(5) 0.094(6) -0.033(5) -0.019(5) 0.048(5)
C60 0.064(4) 0.092(6) 0.077(5) -0.027(4) 0.000(4) 0.031(4)
C81 0.076(6) 0.125(9) 0.118(9) -0.012(7) -0.008(6) 0.039(6)
C82 0.130(12) 0.137(12) 0.204(17) -0.024(11) -0.022(11) 0.075(10)
C83 0.048(3) 0.061(4) 0.064(4) 0.011(3) -0.003(3) 0.006(3)
C84 0.060(4) 0.064(4) 0.091(6) -0.001(4) -0.009(4) 0.009(3)
C85 0.063(5) 0.088(6) 0.110(7) -0.008(5) -0.024(5) -0.002(4)
C86 0.061(5) 0.123(8) 0.089(6) -0.009(6) -0.025(5) 0.017(5)
C87 0.096(7) 0.104(8) 0.136(10) 0.002(7) -0.044(7) 0.041(6)
C88 0.081(6) 0.066(5) 0.111(7) 0.004(5) -0.024(5) 0.013(4)
C89 0.089(6) 0.066(5) 0.091(6) 0.006(4) -0.023(5) -0.004(4)
C90 0.142(10) 0.097(7) 0.067(5) 0.008(5) -0.003(6) 0.027(7)
C91 0.051(4) 0.094(6) 0.099(7) 0.033(5) -0.007(4) -0.005(4)
C92 0.085(6) 0.088(6) 0.096(7) 0.036(5) 0.033(5) 0.027(5)
C101 0.086(6) 0.087(6) 0.085(6) 0.025(5) 0.004(5) 0.000(5)
C102 0.096(7) 0.107(7) 0.067(5) -0.003(5) -0.028(5) 0.024(5)
Li1 0.092(10) 0.082(9) 0.085(10) 0.003(8) -0.018(8) -0.015(8)
O1 0.144(8) 0.107(6) 0.129(7) -0.008(5) -0.013(6) 0.008(5)
O2 0.142(7) 0.082(4) 0.117(6) 0.013(4) -0.055(5) -0.034(4)
O3 0.136(7) 0.136(7) 0.104(6) 0.008(5) 0.000(5) 0.044(6)
O4 0.134(7) 0.117(6) 0.125(6) 0.015(5) -0.053(5) -0.040(5)

loop_
_atom_type_symbol
_atom_type_description
_atom_type_scat_dispersion_real
_atom_type_scat_dispersion_imag
_atom_type_scat_source
C C 0.0033 0.0016 'International Tables Vol C Tables 4.2.6.8 and 6.1.1.4'
H H 0.0000 0.0000 'International Tables Vol C Tables 4.2.6.8 and 6.1.1.4'
Li Li -0.0003 0.0001 'International Tables Vol C Tables 4.2.6.8 and 6.1.1.4'
O O 0.0106 0.0060 'International Tables Vol C Tables 4.2.6.8 and 6.1.1.4'
P P 0.1023 0.0942 'International Tables Vol C Tables 4.2.6.8 and 6.1.1.4'
S S 0.1246 0.1234 'International Tables Vol C Tables 4.2.6.8 and 6.1.1.4'
Cu Cu 0.3201 1.2651 'International Tables Vol C Tables 4.2.6.8 and 6.1.1.4'
Sn Sn -0.6537 1.4246 'International Tables Vol C Tables 4.2.6.8 and 6.1.1.4'

loop_
_geom_angle_atom_site_label_1
_geom_angle_atom_site_label_2
_geom_angle_atom_site_label_3
_geom_angle
C55 Sn1 S14 113.35(10)
C55 Sn1 S2 110.75(10)
S14 Sn1 S2 109.85(6)
C55 Sn1 S15 103.28(11)
S14 Sn1 S15 112.87(7)
S2 Sn1 S15 106.39(6)
C61 Sn2 C61A 14.6(4)
C61 Sn2 S3 110.4(3)
C61A Sn2 S3 105.9(3)
C61 Sn2 S15 102.4(3)
C61A Sn2 S15 116.7(3)
S3 Sn2 S15 109.74(7)
C61 Sn2 S16 111.4(3)
C61A Sn2 S16 102.8(3)
S3 Sn2 S16 115.99(6)
S15 Sn2 S16 105.90(7)
C31 Sn3 S4 108.59(19)
C31 Sn3 S17 106.05(19)
S4 Sn3 S17 112.24(6)
C31 Sn3 S18 106.20(16)
S4 Sn3 S18 116.07(5)
S17 Sn3 S18 107.07(7)
C67 Sn4 C67A 14.5(4)
C67 Sn4 S19 106.3(3)
C67A Sn4 S19 116.1(3)
C67 Sn4 S5 121.3(3)
C67A Sn4 S5 106.9(3)
S19 Sn4 S5 112.55(6)
C67 Sn4 S17 101.9(3)
C67A Sn4 S17 106.3(3)
S19 Sn4 S17 110.90(7)
S5 Sn4 S17 103.17(6)
C43 Sn5 S6 110.1(2)
C43 Sn5 S20 108.2(2)
S6 Sn5 S20 110.69(6)
C43 Sn5 S16 106.1(2)
S6 Sn5 S16 116.46(6)
S20 Sn5 S16 104.85(6)
C1 Sn6 S7 108.77(18)
C1 Sn6 S21 115.9(2)
S7 Sn6 S21 113.54(5)
C1 Sn6 S20 103.1(2)
S7 Sn6 S20 104.03(6)
S21 Sn6 S20 110.32(6)
C7 Sn7 S22 108.49(18)
C7 Sn7 S8 115.77(17)
S22 Sn7 S8 108.57(5)
C7 Sn7 S23 102.2(2)
S22 Sn7 S23 114.53(6)
S8 Sn7 S23 107.42(5)
C19 Sn8 S9 110.28(19)
C19 Sn8 S23 107.13(18)
S9 Sn8 S23 110.75(6)
C19 Sn8 S24 109.17(18)
S9 Sn8 S24 113.97(6)
S23 Sn8 S24 105.22(6)
C49 Sn9 S25 112.6(2)
C49 Sn9 S10 110.28(18)
S25 Sn9 S10 112.81(6)
C49 Sn9 S26 106.5(2)
S25 Sn9 S26 110.64(6)
S10 Sn9 S26 103.51(6)
C13 Sn10 S11 109.0(2)
C13 Sn10 S26 108.0(2)
S11 Sn10 S26 111.63(6)
C13 Sn10 S24 104.7(2)
S11 Sn10 S24 116.74(6)
S26 Sn10 S24 106.30(6)
C37 Sn11 C37A 3.6(5)
C37 Sn11 S28 114.9(3)
C37A Sn11 S28 113.0(3)
C37 Sn11 S12 112.8(3)
C37A Sn11 S12 111.3(3)
S28 Sn11 S12 108.44(5)
C37 Sn11 S27 100.0(3)
C37A Sn11 S27 103.6(3)
S28 Sn11 S27 112.51(6)
S12 Sn11 S27 107.89(6)
C25 Sn12 S13 107.5(2)
C25 Sn12 S27 108.9(2)
S13 Sn12 S27 109.38(6)
C25 Sn12 S18 108.77(19)
S13 Sn12 S18 116.69(5)
S27 Sn12 S18 105.38(6)
S2 Cu1 S1 123.85(6)
S2 Cu1 S3 114.20(7)
S1 Cu1 S3 121.92(7)
S2 Cu1 Cu3 112.59(5)
S1 Cu1 Cu3 55.47(4)
S3 Cu1 Cu3 101.68(6)
S2 Cu1 Cu10 102.39(5)
S1 Cu1 Cu10 111.38(5)
S3 Cu1 Cu10 53.62(5)
Cu3 Cu1 Cu10 143.86(4)
S2 Cu1 Cu9 143.02(5)
S1 Cu1 Cu9 81.29(5)
S3 Cu1 Cu9 48.26(5)
Cu3 Cu1 Cu9 56.23(3)
Cu10 Cu1 Cu9 90.24(4)
S5 Cu2 S1 109.01(6)
S5 Cu2 S4 116.69(7)
S1 Cu2 S4 132.97(6)
S5 Cu2 Cu6 93.42(5)
S1 Cu2 Cu6 54.72(4)
S4 Cu2 Cu6 110.34(5)
S5 Cu2 Cu12 138.35(5)
S1 Cu2 Cu12 86.11(4)
S4 Cu2 Cu12 52.32(4)
Cu6 Cu2 Cu12 63.35(3)
S5 Cu2 Cu11 113.64(5)
S1 Cu2 Cu11 116.79(5)
S4 Cu2 Cu11 53.26(4)
Cu6 Cu2 Cu11 152.33(4)
Cu12 Cu2 Cu11 91.12(4)
S7 Cu3 S6 117.21(6)
S7 Cu3 S1 106.32(6)
S6 Cu3 S1 134.99(6)
S7 Cu3 Cu9 137.60(6)
S6 Cu3 Cu9 52.94(5)
S1 Cu3 Cu9 87.34(5)
S7 Cu3 Cu1 88.24(5)
S6 Cu3 Cu1 113.50(6)
S1 Cu3 Cu1 54.91(5)
Cu9 Cu3 Cu1 66.83(4)
S7 Cu3 Cu14 114.23(5)
S6 Cu3 Cu14 53.64(5)
S1 Cu3 Cu14 117.89(5)
Cu9 Cu3 Cu14 92.23(4)
Cu1 Cu3 Cu14 157.14(4)
S8 Cu4 S1 124.84(6)
S8 Cu4 S9 114.42(6)
S1 Cu4 S9 120.69(6)
S8 Cu4 Cu5 114.36(5)
S1 Cu4 Cu5 54.75(5)
S9 Cu4 Cu5 100.15(5)
S8 Cu4 Cu7 103.40(5)
S1 Cu4 Cu7 110.27(5)
S9 Cu4 Cu7 53.40(4)
Cu5 Cu4 Cu7 141.07(4)
S8 Cu4 Cu15 144.03(5)
S1 Cu4 Cu15 79.98(4)
S9 Cu4 Cu15 47.72(4)
Cu5 Cu4 Cu15 55.32(3)
Cu7 Cu4 Cu15 88.49(3)
S10 Cu5 S1 106.06(6)
S10 Cu5 S11 116.91(7)
S1 Cu5 S11 135.58(6)
S10 Cu5 Cu15 138.09(5)
S1 Cu5 Cu15 87.34(5)
S11 Cu5 Cu15 53.27(4)
S10 Cu5 Cu4 87.81(5)
S1 Cu5 Cu4 54.85(4)
S11 Cu5 Cu4 114.08(5)
Cu15 Cu5 Cu4 67.52(3)
S10 Cu5 Cu18 114.33(5)
S1 Cu5 Cu18 118.12(5)
S11 Cu5 Cu18 53.37(5)
Cu15 Cu5 Cu18 91.76(3)
Cu4 Cu5 Cu18 157.47(4)
S12 Cu6 S1 119.90(6)
S12 Cu6 S13 113.17(6)
S1 Cu6 S13 126.84(6)
S12 Cu6 Cu2 109.07(5)
S1 Cu6 Cu2 55.32(4)
S13 Cu6 Cu2 105.14(5)
S12 Cu6 Cu17 101.14(5)
S1 Cu6 Cu17 114.75(5)
S13 Cu6 Cu17 54.34(4)
Cu2 Cu6 Cu17 148.88(4)
S12 Cu6 Cu12 142.95(5)
S1 Cu6 Cu12 83.62(5)
S13 Cu6 Cu12 50.03(4)
Cu2 Cu6 Cu12 58.72(3)
Cu17 Cu6 Cu12 92.44(4)
S22 Cu7 S2 135.48(7)
S22 Cu7 S9 124.50(7)
S2 Cu7 S9 99.94(6)
S22 Cu7 Cu4 105.56(5)
S2 Cu7 Cu4 101.75(5)
S9 Cu7 Cu4 55.14(4)
P3 Cu8 S7 121.86(7)
P3 Cu8 S16 114.62(7)
S7 Cu8 S16 106.28(7)
P3 Cu8 S2 108.37(7)
S7 Cu8 S2 93.60(6)
S16 Cu8 S2 109.88(6)
S3 Cu9 S6 133.38(7)
S3 Cu9 S5 116.11(7)
S6 Cu9 S5 110.49(7)
S3 Cu9 Cu3 106.59(6)
S6 Cu9 Cu3 56.61(5)
S5 Cu9 Cu3 106.94(6)
S3 Cu9 Cu1 52.74(5)
S6 Cu9 Cu1 107.84(5)
S5 Cu9 Cu1 112.47(5)
Cu3 Cu9 Cu1 56.94(3)
S14 Cu10 S12 135.68(7)
S14 Cu10 S3 126.35(7)
S12 Cu10 S3 97.93(7)
S14 Cu10 Cu1 107.92(5)
S12 Cu10 Cu1 98.31(5)
S3 Cu10 Cu1 55.08(5)
S19 Cu11 S25 124.34(7)
S19 Cu11 S4 121.86(7)
S25 Cu11 S4 112.12(7)
S19 Cu11 Cu2 95.67(6)
S25 Cu11 Cu2 128.42(6)
S4 Cu11 Cu2 53.80(5)
S19 Cu11 Cu18 101.33(5)
S25 Cu11 Cu18 47.42(5)
S4 Cu11 Cu18 128.28(5)
Cu2 Cu11 Cu18 98.48(4)
S19 Cu11 Cu14 47.51(5)
S25 Cu11 Cu14 101.31(6)
S4 Cu11 Cu14 134.68(6)
Cu2 Cu11 Cu14 81.63(4)
Cu18 Cu11 Cu14 59.10(3)
S13 Cu12 S4 133.48(7)
S13 Cu12 S10 116.93(6)
S4 Cu12 S10 109.59(6)
S13 Cu12 Cu2 108.62(6)
S4 Cu12 Cu2 56.12(5)
S10 Cu12 Cu2 105.05(5)
S13 Cu12 Cu6 54.57(4)
S4 Cu12 Cu6 108.82(6)
S10 Cu12 Cu6 110.24(5)
Cu2 Cu12 Cu6 57.94(3)
P1 Cu13 S12 119.17(8)
P1 Cu13 S5 117.95(7)
S12 Cu13 S5 97.08(6)
P1 Cu13 S18 112.12(7)
S12 Cu13 S18 106.86(6)
S5 Cu13 S18 101.29(6)
S21 Cu14 S19 127.06(8)
S21 Cu14 S6 120.95(7)
S19 Cu14 S6 110.49(7)
S21 Cu14 Cu3 95.80(5)
S19 Cu14 Cu3 126.09(6)
S6 Cu14 Cu3 53.44(5)
S21 Cu14 Cu18 48.44(5)
S19 Cu14 Cu18 101.91(6)
S6 Cu14 Cu18 134.63(5)
Cu3 Cu14 Cu18 81.95(3)
S21 Cu14 Cu11 104.16(6)
S19 Cu14 Cu11 46.97(5)
S6 Cu14 Cu11 126.00(5)
Cu3 Cu14 Cu11 96.94(3)
Cu18 Cu14 Cu11 60.26(3)
S9 Cu15 S11 132.31(7)
S9 Cu15 S7 115.56(6)
S11 Cu15 S7 112.10(6)
S9 Cu15 Cu5 106.36(5)
S11 Cu15 Cu5 56.94(5)
S7 Cu15 Cu5 106.38(5)
S9 Cu15 Cu4 52.46(4)
S11 Cu15 Cu4 108.03(5)
S7 Cu15 Cu4 110.92(5)
Cu5 Cu15 Cu4 57.16(3)
P2 Cu16 S10 120.45(9)
P2 Cu16 S24 119.32(10)
S10 Cu16 S24 106.42(6)
P2 Cu16 S8 103.18(8)
S10 Cu16 S8 95.64(6)
S24 Cu16 S8 108.47(6)
S28 Cu17 S8 136.92(6)
S28 Cu17 S13 124.64(6)
S8 Cu17 S13 98.32(6)
S28 Cu17 Cu6 108.65(6)
S8 Cu17 Cu6 97.97(5)
S13 Cu17 Cu6 54.96(4)
S25 Cu18 S21 127.49(7)
S25 Cu18 S11 120.41(7)
S21 Cu18 S11 110.41(6)
S25 Cu18 Cu5 95.29(5)
S21 Cu18 Cu5 126.69(6)
S11 Cu18 Cu5 53.61(4)
S25 Cu18 Cu14 102.95(6)
S21 Cu18 Cu14 48.01(5)
S11 Cu18 Cu14 127.80(5)
Cu5 Cu18 Cu14 97.87(4)
S25 Cu18 Cu11 47.67(5)
S21 Cu18 Cu11 104.13(6)
S11 Cu18 Cu11 133.26(5)
Cu5 Cu18 Cu11 80.64(3)
Cu14 Cu18 Cu11 60.64(3)
S28 Cu19 S22 121.30(6)
S28 Cu19 S14 119.25(6)
S22 Cu19 S14 116.76(6)
Cu6 S1 Cu1 93.97(6)
Cu6 S1 Cu5 121.35(7)
Cu1 S1 Cu5 139.40(7)
Cu6 S1 Cu4 89.44(6)
Cu1 S1 Cu4 92.51(6)
Cu5 S1 Cu4 70.40(5)
Cu6 S1 Cu2 69.96(4)
Cu1 S1 Cu2 122.06(7)
Cu5 S1 Cu2 90.85(6)
Cu4 S1 Cu2 139.81(7)
Cu6 S1 Cu3 141.75(7)
Cu1 S1 Cu3 69.62(5)
Cu5 S1 Cu3 89.60(6)
Cu4 S1 Cu3 124.36(6)
Cu2 S1 Cu3 89.35(6)
Cu7 S2 Cu1 96.40(6)
Cu7 S2 Sn1 97.42(6)
Cu1 S2 Sn1 101.43(6)
Cu7 S2 Cu8 134.67(7)
Cu1 S2 Cu8 97.50(6)
Sn1 S2 Cu8 121.47(7)
Cu9 S3 Cu10 123.81(8)
Cu9 S3 Cu1 79.00(7)
Cu10 S3 Cu1 71.30(6)
Cu9 S3 Sn2 109.18(7)
Cu10 S3 Sn2 121.90(8)
Cu1 S3 Sn2 99.70(7)
Cu12 S4 Cu11 117.26(7)
Cu12 S4 Cu2 71.57(5)
Cu11 S4 Cu2 72.94(5)
Cu12 S4 Sn3 113.01(7)
Cu11 S4 Sn3 121.01(7)
Cu2 S4 Sn3 96.54(7)
Cu9 S5 Cu2 94.54(6)
Cu9 S5 Cu13 114.26(8)
Cu2 S5 Cu13 110.03(7)
Cu9 S5 Sn4 109.08(6)
Cu2 S5 Sn4 95.03(7)
Cu13 S5 Sn4 127.01(7)
Cu9 S6 Cu3 70.45(5)
Cu9 S6 Cu14 117.20(7)
Cu3 S6 Cu14 72.92(6)
Cu9 S6 Sn5 112.36(8)
Cu3 S6 Sn5 98.74(6)
Cu14 S6 Sn5 122.29(7)
Cu15 S7 Cu3 95.77(6)
Cu15 S7 Cu8 120.75(7)
Cu3 S7 Cu8 111.10(7)
Cu15 S7 Sn6 107.55(7)
Cu3 S7 Sn6 94.24(6)
Cu8 S7 Sn6 121.09(6)
Cu17 S8 Cu4 97.39(7)
Cu17 S8 Sn7 98.50(6)
Cu4 S8 Sn7 100.80(6)
Cu17 S8 Cu16 133.76(7)
Cu4 S8 Cu16 95.34(6)
Sn7 S8 Cu16 122.33(6)
Cu15 S9 Cu7 122.17(7)
Cu15 S9 Cu4 79.82(6)
Cu7 S9 Cu4 71.46(5)
Cu15 S9 Sn8 110.70(7)
Cu7 S9 Sn8 122.99(7)
Cu4 S9 Sn8 100.41(6)
Cu12 S10 Cu5 97.03(7)
Cu12 S10 Cu16 117.85(7)
Cu5 S10 Cu16 111.34(7)
Cu12 S10 Sn9 108.88(6)
Cu5 S10 Sn9 94.81(6)
Cu16 S10 Sn9 121.58(7)
Cu15 S11 Cu18 116.10(8)
Cu15 S11 Cu5 69.79(5)
Cu18 S11 Cu5 73.02(5)
Cu15 S11 Sn10 112.54(7)
Cu18 S11 Sn10 122.24(7)
Cu5 S11 Sn10 97.29(6)
Cu10 S12 Cu6 100.05(6)
Cu10 S12 Cu13 129.96(7)
Cu6 S12 Cu13 101.69(7)
Cu10 S12 Sn11 97.82(6)
Cu6 S12 Sn11 102.99(7)
Cu13 S12 Sn11 119.95(6)
Cu12 S13 Cu17 121.90(6)
Cu12 S13 Cu6 75.40(5)
Cu17 S13 Cu6 70.70(5)
Cu12 S13 Sn12 108.34(6)
Cu17 S13 Sn12 122.53(7)
Cu6 S13 Sn12 99.41(6)
Cu10 S14 Cu19 87.36(6)
Cu10 S14 Sn1 97.11(6)
Cu19 S14 Sn1 107.93(7)
Sn2 S15 Sn1 101.93(7)
Cu8 S16 Sn2 107.50(6)
Cu8 S16 Sn5 108.77(7)
Sn2 S16 Sn5 106.86(6)
Sn3 S17 Sn4 99.91(6)
Cu13 S18 Sn12 108.80(6)
Cu13 S18 Sn3 110.51(6)
Sn12 S18 Sn3 105.84(7)
Cu11 S19 Cu14 85.52(6)
Cu11 S19 Sn4 103.90(7)
Cu14 S19 Sn4 109.02(8)
Sn5 S20 Sn6 101.44(6)
Cu14 S21 Cu18 83.55(6)
Cu14 S21 Sn6 103.31(7)
Cu18 S21 Sn6 108.85(6)
Cu7 S22 Cu19 89.60(6)
Cu7 S22 Sn7 98.61(6)
Cu19 S22 Sn7 106.63(6)
Sn8 S23 Sn7 101.23(6)
Cu16 S24 Sn10 107.32(7)
Cu16 S24 Sn8 109.81(7)
Sn10 S24 Sn8 107.44(6)
Cu18 S25 Cu11 84.91(7)
Cu18 S25 Sn9 104.33(7)
Cu11 S25 Sn9 107.08(7)
Sn10 S26 Sn9 100.34(6)
Sn12 S27 Sn11 100.70(6)
Cu17 S28 Cu19 86.33(6)
Cu17 S28 Sn11 97.43(6)
Cu19 S28 Sn11 105.91(6)
C93 P1 C101 96.6(6)
C93 P1 C93B 95.6(6)
C101 P1 C93B 104.0(3)
C93 P1 C99 95.6(6)
C101 P1 C99 104.0(3)
C93B P1 C99 0.0
C93 P1 C99A 18.4(6)
C101 P1 C99A 104.5(4)
C93B P1 C99A 109.2(3)
C99 P1 C99A 109.2(3)
C93 P1 Cu13 127.7(6)
C101 P1 Cu13 113.0(3)
C93B P1 Cu13 116.1(2)
C99 P1 Cu13 116.1(2)
C99A P1 Cu13 109.43(18)
C79 P2 C73 108.5(6)
C79 P2 C73A 103.8(8)
C73 P2 C73A 20.1(6)
C79 P2 C81 94.9(7)
C73 P2 C81 95.9(5)
C73A P2 C81 116.0(7)
C79 P2 C79A 17.8(7)
C73 P2 C79A 102.6(7)
C73A P2 C79A 92.7(9)
C81 P2 C79A 112.4(8)
C79 P2 Cu16 114.0(5)
C73 P2 Cu16 125.3(3)
C73A P2 Cu16 113.9(6)
C81 P2 Cu16 112.4(4)
C79A P2 Cu16 107.5(6)
C83 P3 C89 103.1(4)
C83 P3 C91 103.1(4)
C89 P3 C91 103.9(5)
C83 P3 Cu8 119.0(2)
C89 P3 Cu8 114.6(3)
C91 P3 Cu8 111.5(3)
C2 C1 C6 117.9(7)
C2 C1 Sn6 121.2(6)
C6 C1 Sn6 120.5(5)
C1 C2 C3 120.3(8)
C4 C3 C2 120.2(8)
C3 C4 C5 120.1(8)
C6 C5 C4 120.1(9)
C5 C6 C1 121.4(7)
C8 C7 C12 119.8(6)
C8 C7 Sn7 118.2(5)
C12 C7 Sn7 121.9(5)
C7 C8 C9 119.7(8)
C8 C9 C10 120.6(8)
C11 C10 C9 119.8(7)
C10 C11 C12 118.6(8)
C7 C12 C11 121.5(8)
C14 C13 C18 119.0(8)
C14 C13 Sn10 122.2(6)
C18 C13 Sn10 118.8(6)
C13 C14 C15 121.7(10)
C16 C15 C14 119.6(11)
C17 C16 C15 120.2(11)
C16 C17 C18 120.3(13)
C13 C18 C17 119.1(11)
C20 C19 C24 119.3(7)
C20 C19 Sn8 120.0(6)
C24 C19 Sn8 120.7(5)
C19 C20 C21 118.1(9)
C22 C21 C20 122.8(10)
C23 C22 C21 119.3(9)
C22 C23 C24 120.8(9)
C19 C24 C23 119.8(8)
C26 C25 C30 116.7(11)
C26 C25 C26A 28.3(9)
C30 C25 C26A 119.0(9)
C26 C25 Sn12 118.1(10)
C30 C25 Sn12 122.3(6)
C26A C25 Sn12 117.6(8)
C25 C26 C27 122.1(18)
C26 C27 C28 117(2)
C27A C26A C25 120.7(15)
C28A C27A C26A 121.1(18)
C29 C28 C27 119.3(18)
C27A C28A C29 119.2(14)
C28 C29 C30 121.7(11)
C28 C29 C28A 25.4(10)
C30 C29 C28A 118.1(9)
C25 C30 C29 120.3(8)
C32 C31 C36 120.4(6)
C32 C31 Sn3 121.4(5)
C36 C31 Sn3 118.3(5)
C31 C32 C33 119.4(8)
C34 C33 C32 120.1(8)
C35 C34 C33 121.0(7)
C34 C35 C36 119.6(8)
C31 C36 C35 119.5(8)
C38 C37 C42 120.0
C38 C37 Sn11 119.6(6)
C42 C37 Sn11 120.2(6)
C39 C38 C37 120.0
C38 C39 C40 120.0
C39 C40 C41 120.0
C42 C41 C40 120.0
C41 C42 C37 120.0
C38A C37A C42A 120.0
C38A C37A Sn11 120.9(6)
C42A C37A Sn11 119.0(6)
C39A C38A C37A 120.0
C38A C39A C40A 120.0
C41A C40A C39A 120.0
C42A C41A C40A 120.0
C41A C42A C37A 120.0
C44 C43 C48 118.6(7)
C44 C43 Sn5 121.1(6)
C48 C43 Sn5 120.3(6)
C45 C44 C43 121.4(8)
C44 C45 C46 119.6(8)
C45 C46 C47 119.5(9)
C48 C47 C46 120.6(10)
C47 C48 C43 120.2(9)
C50 C49 C54 110.1(13)
C50 C49 C50A 24.3(11)
C54 C49 C50A 121.9(8)
C50 C49 Sn9 124.6(12)
C54 C49 Sn9 121.8(5)
C50A C49 Sn9 116.2(7)
C49 C50 C51 126(2)
C51A C50A C49 119.1(13)
C50 C51 C52 116(2)
C53 C52 C51 119(2)
C52A C51A C50A 121.2(17)
C51A C52A C53 120.6(15)
C52 C53 C54 127.3(15)
C52 C53 C52A 15.2(14)
C54 C53 C52A 116.3(10)
C49 C54 C53 120.3(7)
C60 C55 C56 120.0
C60 C55 C56A 120.1
C56 C55 C56A 12.4
C60 C55 Sn1 120.68(9)
C56 C55 Sn1 119.14(9)
C56A C55 Sn1 116.57(9)
C57 C56 C55 117.7
C57A C56A C55 114.3
C56 C57 C58 123.3
C58A C57A C56A 121.7
C57 C58 C59 117.0
C57A C58A C59 117.5
C60 C59 C58 120.0
C60 C59 C58A 118.4
C58 C59 C58A 12.4
C59 C60 C55 120.0
C62 C61 C66 120.0
C62 C61 Sn2 118.1(6)
C66 C61 Sn2 121.3(6)
C63 C62 C61 120.0
C64 C63 C62 120.0
C63 C64 C65 120.0
C66 C65 C64 120.0
C65 C66 C61 120.0
C62A C61A C66A 120.0
C62A C61A Sn2 120.4(6)
C66A C61A Sn2 119.6(6)
C61A C62A C63A 120.0
C64A C63A C62A 120.0
C63A C64A C65A 120.0
C66A C65A C64A 120.0
C65A C66A C61A 120.0
C68 C67 C72 120.0
C68 C67 Sn4 120.5(5)
C72 C67 Sn4 119.5(5)
C67 C68 C69 120.0
C70 C69 C68 120.0
C71 C70 C69 120.0
C70 C71 C72 120.0
C71 C72 C67 120.0
C68A C67A C72A 120.0
C68A C67A Sn4 117.0(5)
C72A C67A Sn4 123.0(5)
C67A C68A C69A 120.0
C68A C69A C70A 120.0
C71A C70A C69A 120.0
C70A C71A C72A 120.0
C71A C72A C67A 120.0
C74 C73 C78 120.0
C74 C73 P2 119.2(5)
C78 C73 P2 120.6(5)
C73 C74 C75 120.0
C76 C75 C74 120.0
C75 C76 C77 120.0
C78 C77 C76 120.0
C77 C78 C73 120.0
C74A C73A C78A 120.0
C74A C73A P2 119.9(11)
C78A C73A P2 119.9(11)
C75A C74A C73A 120.0
C74A C75A C76A 120.0
C77A C76A C75A 120.0
C78A C77A C76A 120.0
C77A C78A C73A 120.0
C80 C79 P2 108.9(12)
C80A C79A P2 113.0(15)
C82 C81 P2 109.2(9)
C84 C83 C88 117.5(7)
C84 C83 P3 119.0(5)
C88 C83 P3 123.4(6)
C83 C84 C85 121.5(8)
C86 C85 C84 119.8(9)
C87 C86 C85 119.9(8)
C86 C87 C88 119.8(10)
C87 C88 C83 121.4(9)
C90 C89 P3 113.6(7)
C92 C91 P3 113.6(6)
C94 C93 C98 120.0
C94 C93 P1 118.6(11)
C98 C93 P1 121.4(11)
C93 C94 C95 120.0
C96 C95 C94 120.0
C95 C96 C97 120.0
C98 C97 C96 120.0
C97 C98 C93 120.0
C94B C93B C98B 120.0
C94B C93B P1 127.01(15)
C98B C93B P1 112.98(15)
C93B C94B C95B 120.0
C96B C95B C94B 120.0
C95B C96B C97B 120.0
C98B C97B C96B 120.0
C97B C98B C93B 120.0
C100 C99 P1 114.36(14)
C10A C99A P1 111.3(9)
C102 C101 P1 113.0(6)
O1 Li1 O4 106.3
O1 Li1 O2 109.1
O4 Li1 O2 115.3
O1 Li1 O3 110.5
O4 Li1 O3 108.5
O2 Li1 O3 107.2
C106 O1 C103 115.4
C106 O1 Li1 126.8
C103 O1 Li1 117.2
C104 C103 O1 95.9
C105 C104 C103 117.8
C104 C105 C106 108.9
O1 C106 C105 99.7
C111 O2 C107 33.4
C111 O2 C110 96.4
C107 O2 C110 110.6
C111 O2 C114 109.1
C107 O2 C114 94.7
C110 O2 C114 49.9
C111 O2 Li1 127.0
C107 O2 Li1 123.7
C110 O2 Li1 125.6
C114 O2 Li1 122.3
O2 C107 C108 100.7
C109 C108 C107 107.8
C108 C109 C110 108.7
O2 C110 C109 100.5
O2 C111 C112 100.3
C113 C112 C111 116.3
C112 C113 C114 101.7
O2 C114 C113 104.9
C122 O3 C115 103.8
C122 O3 C118 31.8
C115 O3 C118 111.9
C122 O3 C119 102.1
C115 O3 C119 60.5
C118 O3 C119 80.1
C122 O3 Li1 128.0
C115 O3 Li1 121.4
C118 O3 Li1 126.4
C119 O3 Li1 121.2
O3 C115 C116 92.3
C117 C116 C115 113.1
C116 C117 C118 105.7
C117 C118 O3 103.8
O3 C119 C120 92.7
C121 C120 C119 90.5
C120 C121 C122 115.2
O3 C122 C121 101.0
C127 O4 C129 26.9
C127 O4 C124 112.3
C129 O4 C124 115.8
C127 O4 C125 41.6
C129 O4 C125 68.2
C124 O4 C125 92.1
C127 O4 Li1 123.1
C129 O4 Li1 123.4
C124 O4 Li1 120.4
C125 O4 Li1 114.4
C126 C123 C124 107.4
C126 C123 C128 24.3
C124 C123 C128 108.0
C126 C123 C130 54.9
C124 C123 C130 94.9
C128 C123 C130 31.3
O4 C124 C123 101.0
C126 C125 O4 97.3
C123 C126 C125 115.3
O4 C127 C128 114.3
C127 C128 C123 104.0
C130 C129 O4 107.7
C129 C130 C123 113.4
C133 O5 C132 119.0
C131 C132 O5 121.6
O5 C133 C134 114.5
C137 O6 C136 121.0
C135 C136 O6 117.1
C138 C137 O6 105.7

loop_
_geom_bond_atom_site_label_1
_geom_bond_atom_site_label_2
_geom_bond_distance
Sn1 C55 2.161(3)
Sn1 S14 2.3869(16)
Sn1 S2 2.4001(16)
Sn1 S15 2.4349(19)
Sn2 C61 2.123(9)
Sn2 C61A 2.166(9)
Sn2 S3 2.3798(16)
Sn2 S15 2.392(2)
Sn2 S16 2.4384(18)
Sn3 C31 2.139(6)
Sn3 S4 2.3910(16)
Sn3 S17 2.3922(18)
Sn3 S18 2.4487(17)
Sn4 C67 2.089(8)
Sn4 C67A 2.259(8)
Sn4 S19 2.3920(18)
Sn4 S5 2.3941(17)
Sn4 S17 2.4324(17)
Sn5 C43 2.143(7)
Sn5 S6 2.3902(16)
Sn5 S20 2.3936(18)
Sn5 S16 2.4523(19)
Sn6 C1 2.144(6)
Sn6 S7 2.3898(16)
Sn6 S21 2.3906(17)
Sn6 S20 2.4305(18)
Sn7 C7 2.154(6)
Sn7 S22 2.3830(16)
Sn7 S8 2.3973(15)
Sn7 S23 2.4353(17)
Sn8 C19 2.139(6)
Sn8 S9 2.3782(16)
Sn8 S23 2.3940(16)
Sn8 S24 2.4454(17)
Sn9 C49 2.144(7)
Sn9 S25 2.3916(17)
Sn9 S10 2.3917(15)
Sn9 S26 2.4322(19)
Sn10 C13 2.146(7)
Sn10 S11 2.3958(18)
Sn10 S26 2.3963(18)
Sn10 S24 2.4436(17)
Sn11 C37 2.116(9)
Sn11 C37A 2.145(9)
Sn11 S28 2.3870(16)
Sn11 S12 2.3953(16)
Sn11 S27 2.4374(16)
Sn12 C25 2.140(6)
Sn12 S13 2.3891(15)
Sn12 S27 2.3951(17)
Sn12 S18 2.4393(17)
Cu1 S2 2.2898(18)
Cu1 S1 2.3132(17)
Cu1 S3 2.357(2)
Cu1 Cu3 2.6498(12)
Cu1 Cu10 2.7225(13)
Cu1 Cu9 2.9065(13)
Cu2 S5 2.3054(19)
Cu2 S1 2.3177(16)
Cu2 S4 2.3366(18)
Cu2 Cu6 2.6477(11)
Cu2 Cu12 2.6701(12)
Cu2 Cu11 2.7682(12)
Cu3 S7 2.2986(16)
Cu3 S6 2.3286(18)
Cu3 S1 2.3287(16)
Cu3 Cu9 2.6282(12)
Cu3 Cu14 2.7710(12)
Cu4 S8 2.2971(16)
Cu4 S1 2.3165(16)
Cu4 S9 2.3651(17)
Cu4 Cu5 2.6692(11)
Cu4 Cu7 2.7327(11)
Cu4 Cu15 2.9356(14)
Cu5 S10 2.2985(16)
Cu5 S1 2.3137(17)
Cu5 S11 2.3331(17)
Cu5 Cu15 2.6125(11)
Cu5 Cu18 2.7720(12)
Cu6 S12 2.2858(19)
Cu6 S1 2.3006(16)
Cu6 S13 2.3514(16)
Cu6 Cu17 2.7106(11)
Cu6 Cu12 2.7924(12)
Cu7 S22 2.2091(16)
Cu7 S2 2.2405(17)
Cu7 S9 2.3138(17)
Cu8 P3 2.2340(19)
Cu8 S7 2.3421(18)
Cu8 S16 2.3530(19)
Cu8 S2 2.4166(17)
Cu9 S3 2.209(2)
Cu9 S6 2.2257(19)
Cu9 S5 2.2507(17)
Cu10 S14 2.2046(19)
Cu10 S12 2.2489(17)
Cu10 S3 2.3139(19)
Cu11 S19 2.229(2)
Cu11 S25 2.248(2)
Cu11 S4 2.3203(17)
Cu11 Cu18 3.0290(12)
Cu11 Cu14 3.0404(13)
Cu12 S13 2.2115(17)
Cu12 S4 2.2274(17)
Cu12 S10 2.2574(17)
Cu13 P1 2.219(2)
Cu13 S12 2.3587(18)
Cu13 S5 2.3608(18)
Cu13 S18 2.3991(17)
Cu14 S21 2.2392(18)
Cu14 S19 2.2490(18)
Cu14 S6 2.334(2)
Cu14 Cu18 2.9934(15)
Cu15 S9 2.2069(16)
Cu15 S11 2.2311(17)
Cu15 S7 2.2557(17)
Cu16 P2 2.226(2)
Cu16 S10 2.3178(17)
Cu16 S24 2.3457(19)
Cu16 S8 2.4584(17)
Cu17 S28 2.2196(16)
Cu17 S8 2.2500(17)
Cu17 S13 2.3334(16)
Cu18 S25 2.2392(18)
Cu18 S21 2.2541(18)
Cu18 S11 2.3259(18)
Cu19 S28 2.2814(16)
Cu19 S22 2.2864(17)
Cu19 S14 2.2889(19)
P1 C93 1.808(13)
P1 C101 1.834(9)
P1 C93B 1.851(5)
P1 C99 1.851(5)
P1 C99A 1.871(5)
P2 C79 1.724(15)
P2 C73 1.834(7)
P2 C73A 1.860(15)
P2 C81 1.911(12)
P2 C79A 1.99(2)
P3 C83 1.821(7)
P3 C89 1.835(10)
P3 C91 1.853(9)
C1 C2 1.373(10)
C1 C6 1.388(11)
C2 C3 1.397(12)
C3 C4 1.354(14)
C4 C5 1.364(13)
C5 C6 1.361(11)
C7 C8 1.374(10)
C7 C12 1.378(10)
C8 C9 1.388(10)
C9 C10 1.393(13)
C10 C11 1.385(13)
C11 C12 1.394(10)
C13 C14 1.360(11)
C13 C18 1.382(13)
C14 C15 1.379(13)
C15 C16 1.362(19)
C16 C17 1.36(2)
C17 C18 1.408(15)
C19 C20 1.369(11)
C19 C24 1.378(10)
C20 C21 1.407(14)
C21 C22 1.335(16)
C22 C23 1.330(15)
C23 C24 1.410(11)
C25 C26 1.28(2)
C25 C30 1.377(10)
C25 C26A 1.450(19)
C26 C27 1.40(3)
C27 C28 1.43(3)
C26A C27A 1.37(2)
C27A C28A 1.35(2)
C28 C29 1.22(2)
C28A C29 1.513(19)
C29 C30 1.386(10)
C31 C32 1.367(11)
C31 C36 1.397(10)
C32 C33 1.405(11)
C33 C34 1.374(13)
C34 C35 1.360(13)
C35 C36 1.403(10)
C37 C38 1.3900
C37 C42 1.3900
C38 C39 1.3900
C39 C40 1.3900
C40 C41 1.3900
C41 C42 1.3900
C37A C38A 1.3900
C37A C42A 1.3900
C38A C39A 1.3900
C39A C40A 1.3900
C40A C41A 1.3900
C41A C42A 1.3900
C43 C44 1.376(11)
C43 C48 1.385(12)
C44 C45 1.364(12)
C45 C46 1.377(15)
C46 C47 1.378(15)
C47 C48 1.361(13)
C49 C50 1.32(3)
C49 C54 1.373(9)
C49 C50A 1.461(17)
C50 C51 1.38(3)
C50A C51A 1.39(2)
C51 C52 1.38(3)
C52 C53 1.11(2)
C51A C52A 1.31(3)
C52A C53 1.59(2)
C53 C54 1.374(10)
C55 C60 1.3900
C55 C56 1.3901
C55 C56A 1.5362
C56 C57 1.3519
C56A C57A 1.4157
C57 C58 1.3845
C57A C58A 1.3411
C58 C59 1.3900
C58A C59 1.5362
C59 C60 1.3897
C61 C62 1.3900
C61 C66 1.3900
C62 C63 1.3900
C63 C64 1.3900
C64 C65 1.3900
C65 C66 1.3900
C61A C62A 1.3900
C61A C66A 1.3900
C62A C63A 1.3900
C63A C64A 1.3900
C64A C65A 1.3900
C65A C66A 1.3900
C67 C68 1.3900
C67 C72 1.3900
C68 C69 1.3900
C69 C70 1.3900
C70 C71 1.3900
C71 C72 1.3900
C67A C68A 1.3900
C67A C72A 1.3900
C68A C69A 1.3900
C69A C70A 1.3900
C70A C71A 1.3900
C71A C72A 1.3900
C73 C74 1.3900
C73 C78 1.3900
C74 C75 1.3900
C75 C76 1.3900
C76 C77 1.3900
C77 C78 1.3900
C73A C74A 1.3900
C73A C78A 1.3900
C74A C75A 1.3900
C75A C76A 1.3900
C76A C77A 1.3900
C77A C78A 1.3900
C79 C80 1.49(3)
C79A C80A 1.40(3)
C81 C82 1.590(19)
C83 C84 1.352(11)
C83 C88 1.387(11)
C84 C85 1.383(11)
C85 C86 1.360(14)
C86 C87 1.360(15)
C87 C88 1.364(13)
C89 C90 1.506(15)
C91 C92 1.495(14)
C93 C94 1.3900
C93 C98 1.3900
C94 C95 1.3900
C95 C96 1.3900
C96 C97 1.3900
C97 C98 1.3900
C93B C94B 1.3900
C93B C98B 1.3900
C94B C95B 1.3900
C95B C96B 1.3900
C96B C97B 1.3900
C97B C98B 1.3900
C99 C100 1.5050
C99A C10A 1.42(2)
C101 C102 1.487(11)
Li1 O1 1.8601
Li1 O4 1.8909
Li1 O2 1.9184
Li1 O3 2.0138
O1 C106 1.4395
O1 C103 1.5805
C103 C104 1.4150
C104 C105 1.3936
C105 C106 1.5235
O2 C111 1.4348
O2 C107 1.4739
O2 C110 1.5022
O2 C114 1.5245
C107 C108 1.5304
C108 C109 1.3177
C109 C110 1.5436
C111 C112 1.6273
C112 C113 1.2862
C113 C114 1.5987
O3 C122 1.3144
O3 C115 1.5155
O3 C118 1.5238
O3 C119 1.6525
C115 C116 1.6140
C116 C117 1.3942
C117 C118 1.5111
C119 C120 1.8126
C120 C121 1.3881
C121 C122 1.6667
O4 C127 1.3402
O4 C129 1.3637
O4 C124 1.5331
O4 C125 1.7240
C123 C126 1.2712
C123 C124 1.5539
C123 C128 1.5582
C123 C130 1.7275
C125 C126 1.4113
C127 C128 1.4361
C129 C130 1.2449
O5 C133 1.2785
O5 C132 1.3352
C131 C132 1.2670
C133 C134 1.4937
O6 C137 1.5280
O6 C136 1.6760
C135 C136 1.4272
C137 C138 1.4607
